data_7247813
loop_
_publ_author_name
'Liu, Xiaodong'
'Xu, Na'
'Liu, Xiaohui'
'Guo, Yanyan'
'Wang, Xiuli'

_publ_section_title
;
 A new {P4Mo6}-based complex as a highly efficient heterogeneous catalyst
 for the oxidation of alkylbenzenes under mild conditions
;
_journal_issue 3
_journal_name_full CrystEngComm
_journal_page_first 364
_journal_page_last 369
_journal_paper_doi 10.1039/D3CE01031G
_journal_volume 26
_journal_year 2024
_chemical_formula_moiety 'H11 Mn4 Mo12 Na O69 P8, 5(C7 H7 N2), 2(H2 O), [+ solvents]'
_chemical_formula_sum 'C35 H59 Mn3.5 Mo12 N10 O71 P8'
_chemical_formula_weight 3347.25
_space_group_crystal_system triclinic
_space_group_IT_number 2
_space_group_name_Hall '-P 1'
_space_group_name_H-M_alt 'P -1'
_atom_sites_solution_hydrogens mixed
_atom_sites_solution_primary dual
_audit_creation_date 2023-08-06
_audit_creation_method
;
Olex2 1.5
(compiled 2023.03.06 svn.rbb2c1857 for OlexSys, GUI svn.r6748)
;
_audit_update_record
;
2023-08-07 deposited with the CCDC.	2023-12-01 downloaded from the CCDC.
;
_cell_angle_alpha 97.426(2)
_cell_angle_beta 105.699(2)
_cell_angle_gamma 93.950(2)
_cell_formula_units_Z 2
_cell_length_a 14.7317(13)
_cell_length_b 15.1925(14)
_cell_length_c 20.7026(19)
_cell_measurement_reflns_used 9843
_cell_measurement_temperature 273.15
_cell_measurement_theta_max 28.36
_cell_measurement_theta_min 2.29
_cell_volume 4397.0(7)
_computing_cell_refinement 'SAINT v8.34A (Bruker, 2013)'
_computing_data_collection 'APEX3 Ver. 2016.5-0 (Bruker-AXS, 2016)'
_computing_data_reduction 'SAINT v8.34A (Bruker, 2013)'
_computing_molecular_graphics 'Olex2 1.5 (Dolomanov et al., 2009)'
_computing_publication_material 'Olex2 1.5 (Dolomanov et al., 2009)'
_computing_structure_refinement 'SHELXL 2018/3 (Sheldrick, 2015)'
_computing_structure_solution 'SHELXT 2018/2 (Sheldrick, 2018)'
_diffrn_ambient_temperature 273.15
_diffrn_detector 'charge-coupled device (CCD) area detector'
_diffrn_detector_area_resol_mean 7.9
_diffrn_detector_type 'Bruker APEX II'
_diffrn_measured_fraction_theta_full 0.988
_diffrn_measured_fraction_theta_max 0.988
_diffrn_measurement_device 'three-circle diffractometer'
_diffrn_measurement_device_type 'Bruker APEX-II CCD'
_diffrn_measurement_method '\f and \w scans'
_diffrn_radiation_collimation 'focusing mirrors'
_diffrn_radiation_detector 'Bruker APEX II'
_diffrn_radiation_monochromator 'mirror optics'
_diffrn_radiation_probe x-ray
_diffrn_radiation_type 'Mo K\a'
_diffrn_radiation_wavelength 0.71073
_diffrn_radiation_xray_symbol K-L~3~
_diffrn_reflns_av_R_equivalents 0.0158
_diffrn_reflns_av_unetI/netI 0.0294
_diffrn_reflns_Laue_measured_fraction_full 0.988
_diffrn_reflns_Laue_measured_fraction_max 0.988
_diffrn_reflns_limit_h_max 9
_diffrn_reflns_limit_h_min -17
_diffrn_reflns_limit_k_max 18
_diffrn_reflns_limit_k_min -18
_diffrn_reflns_limit_l_max 24
_diffrn_reflns_limit_l_min -24
_diffrn_reflns_number 24984
_diffrn_reflns_point_group_measured_fraction_full 0.988
_diffrn_reflns_point_group_measured_fraction_max 0.988
_diffrn_reflns_theta_full 25.000
_diffrn_reflns_theta_max 25.000
_diffrn_reflns_theta_min 1.034
_diffrn_source 'microfocus sealed X-ray tube'
_diffrn_source_current 30.0
_diffrn_source_power 1.2
_diffrn_source_type 'Incoatec I\ms'
_diffrn_source_voltage 40.0
_diffrn_standards_number 0
_exptl_absorpt_coefficient_mu 2.401
_exptl_absorpt_correction_T_max 0.8619
_exptl_absorpt_correction_T_min 0.4427
_exptl_absorpt_correction_type multi-scan
_exptl_absorpt_process_details
;
SADABS-2016/2 (Krause et al., 2015) was used for absorption correction.
;
_exptl_crystal_colour orange
_exptl_crystal_colour_primary orange
_exptl_crystal_density_diffrn 2.528
_exptl_crystal_density_method 'not measured'
_exptl_crystal_description block
_exptl_crystal_F_000 3237
_exptl_crystal_size_max 0.24
_exptl_crystal_size_mid 0.22
_exptl_crystal_size_min 0.2
_refine_diff_density_max 2.226
_refine_diff_density_min -1.316
_refine_diff_density_rms 0.152
_refine_ls_extinction_method none
_refine_ls_goodness_of_fit_ref 1.069
_refine_ls_hydrogen_treatment mixed
_refine_ls_matrix_type full
_refine_ls_number_parameters 1330
_refine_ls_number_reflns 15287
_refine_ls_number_restraints 286
_refine_ls_restrained_S_all 1.085
_refine_ls_R_factor_all 0.0452
_refine_ls_R_factor_gt 0.0396
_refine_ls_shift/su_max 0.001
_refine_ls_shift/su_mean 0.000
_refine_ls_structure_factor_coef Fsqd
_refine_ls_weighting_details 'w=1/[\s^2^(Fo^2^)+(0.0256P)^2^+49.8035P] where P=(Fo^2^+2Fc^2^)/3'
_refine_ls_weighting_scheme calc
_refine_ls_wR_factor_gt 0.0946
_refine_ls_wR_factor_ref 0.0979
_reflns_Friedel_coverage 0.000
_reflns_number_gt 13400
_reflns_number_total 15287
_reflns_threshold_expression 'I > 2\s(I)'
_cod_data_source_file d3ce01031g2.cif
_cod_data_source_block 1
_cod_depositor_comments 'Adding full bibliography for 7247813.cif.'
_cod_original_formula_sum 'C35 H59 Mn3.50 Mo12 N10 O71 P8'
_cod_database_code 7247813
_shelx_shelxl_version_number 2018/3
_shelx_space_group_comment
;
The symmetry employed for this shelxl refinement is uniquely defined
by the following loop, which should always be used as a source of
symmetry information in preference to the above space-group names.
They are only intended as comments.
;
_olex2_refinement_description
;
1. Fixed Uiso
 At 1.2 times of:
  All C(H) groups, {H69C,H69D} of O69A, All N(H) groups
 At 1.5 times of:
  All O(H,H,H,H,H,H,H,H) groups, {H73A,H73B} of O73, {H2AA,H2AB} of O2A,
  {H33A,H33B} of O33, {H2A,H2B} of O2, {H65A,H65B} of O65, {H67A,H67B} of O67,
  {H17A,H17B} of O17, {H69A,H69B} of O69, {H35A,H35B} of O35, {H15A,H15B} of
  O15, {H53A,H53B} of O53
2. Restrained distances
 O1-H1 = O16-H16 = O26-H26 = O4-H4 = O20-H20 = O18-H18
 0.85 with sigma of 0.02
 Mn2-H67A \\sim Mn2-H67B
 with sigma of 0.02
3. Uiso/Uaniso restraints and constraints
Mn2 \\sim O2 \\sim O2A \\sim Mn1 \\sim O59 \\sim O69 \\sim O69A \\sim Mn3 \\sim
O33 \\sim O63 \\sim O67 \\sim O31: within 3A with sigma of 0.01 and sigma for
terminal atoms of 0.02 within 3A
O73 \\sim O67 \\sim Mn6 \\sim O63 \\sim Mn2 \\sim O59: within 3A with sigma of
0.005 and sigma for terminal atoms of 0.01 within 3A
Uanis(O2A) \\sim Ueq, Uanis(O69) \\sim Ueq, Uanis(O69A) \\sim Ueq: with sigma
of 0.001 and sigma for terminal atoms of 0.002
Uanis(O74) \\sim Ueq: with sigma of 0.01 and sigma for terminal atoms of 0.02
Uanis(O67) \\sim Ueq: with sigma of 0.01 and sigma for terminal atoms of 0.02
4. Rigid body (RIGU) restrains
 C7, C2, N9, C31, C15, N2, C33, C29, C17
 with sigma for 1-2 distances of 0.001 and sigma for 1-3 distances of 0.001
5. Others
 Sof(O67)=Sof(H67A)=Sof(H67B)=1-FVAR(1)
 Sof(O73)=Sof(H73A)=Sof(H73B)=FVAR(1)
 Sof(O74)=Sof(H74A)=Sof(H74B)=1-FVAR(2)
 Sof(O33)=Sof(H33A)=Sof(H33B)=FVAR(2)
 Sof(O69A)=Sof(H69C)=Sof(H69D)=1-FVAR(3)
 Sof(O69)=Sof(H69A)=Sof(H69B)=FVAR(3)
 Sof(O2)=Sof(H2A)=Sof(H2B)=1-FVAR(4)
 Sof(O2A)=Sof(H2AA)=Sof(H2AB)=FVAR(4)
 Fixed Sof: Mn2(0.7) Mn3(0.5) Mn1(0.25) Mn6(0.05)
6.a Riding coordinates:
 O15(H15A,H15B), O67(H67A,H67B), O17(H17A,H17B), O69(H69A,H69B), O35(H35A,
 H35B), O69A(H69C,H69D), O73(H73A,H73B), O74(H74A,H74B)
6.b Rotating group:
 O53(H53A,H53B), O2(H2A,H2B), O65(H65A,H65B), O33(H33A,H33B), O2A(H2AA,H2AB)
6.c Aromatic/amide H refined with riding coordinates:
 N1(H1A), N4(H4A), N6(H6), N8(H8), N10(H10), N5(H5A), N3(H3A), N7(H7), C1(H1B),
  C4(H4B), C22(H22), C24(H24), C26(H26A), C28(H28), C30(H30), C32(H32),
 C34(H34), C35(H35), C9(H9), C19(H19), C5(H5), C21(H21), C11(H11), C23(H23),
 C3(H3), C25(H25), C13(H13), C27(H27), C29(H29), C17(H17), C15(H15), C31(H31),
 N2(H2), N9(H9A), C33(H33)
6.d Fitted hexagon refined as free rotating group:
 C29(C17,C15,C7,C2,C31)
;
_olex2_submission_special_instructions 'No special instructions were received'

loop_
_space_group_symop_operation_xyz
'x, y, z'
'-x, -y, -z'

loop_
_atom_site_label
_atom_site_type_symbol
_atom_site_fract_x
_atom_site_fract_y
_atom_site_fract_z
_atom_site_U_iso_or_equiv
_atom_site_adp_type
_atom_site_occupancy
_atom_site_site_symmetry_order
_atom_site_calc_flag
_atom_site_refinement_flags_posn
_atom_site_refinement_flags_adp
_atom_site_refinement_flags_occupancy
_atom_site_disorder_assembly
_atom_site_disorder_group
Mo1 Mo 0.47212(3) 0.64469(3) 0.32093(3) 0.01111(11) Uani 1 1 d . . . . .
Mo4 Mo 0.40381(3) 0.95042(3) 0.22837(3) 0.01083(11) Uani 1 1 d . . . . .
Mo6 Mo 1.22613(3) 0.68948(3) 0.42085(3) 0.01226(11) Uani 1 1 d . . . . .
Mo8 Mo 0.25929(4) 0.81788(3) 0.07964(3) 0.01343(11) Uani 1 1 d . . . . .
Mo10 Mo 1.01810(3) 0.86076(3) 0.17800(3) 0.01137(11) Uani 1 1 d . . . . .
Mo12 Mo 0.99769(3) 0.62703(3) 0.16736(3) 0.01209(11) Uani 1 1 d . . . . .
Mo3 Mo 1.11940(3) 0.95804(3) 0.28999(3) 0.01188(11) Uani 1 1 d . . . . .
Mo7 Mo 1.08602(4) 0.55676(3) 0.27092(3) 0.01167(11) Uani 1 1 d . . . . .
Mo2 Mo 1.24012(4) 0.86225(3) 0.42910(3) 0.01292(11) Uani 1 1 d . . . . .
Mo9 Mo 0.49425(3) 0.88043(3) 0.33181(3) 0.01121(11) Uani 1 1 d . . . . .
Mo5 Mo 0.24259(4) 0.64534(3) 0.07135(3) 0.01416(12) Uani 1 1 d . . . . .
Mo11 Mo 0.36882(3) 0.54864(3) 0.20925(3) 0.01205(11) Uani 1 1 d . . . . .
Mn5 Mn 1.24565(6) 0.75427(6) 0.25144(4) 0.01171(18) Uani 1 1 d . . . . .
Mn4 Mn 0.88012(7) 0.68065(7) 0.40174(5) 0.0196(2) Uani 1 1 d . . . . .
Mn2 Mn 0.58173(9) 0.65300(9) 0.07988(7) 0.0163(3) Uani 0.7 1 d D U P A 3
P1 P 0.46046(10) 0.74490(10) 0.17974(7) 0.0105(3) Uani 1 1 d . . . . .
P4 P 1.02575(10) 0.76243(10) 0.31999(8) 0.0111(3) Uani 1 1 d . . . . .
P6 P 1.05621(11) 0.53578(10) 0.42204(8) 0.0151(3) Uani 1 1 d . . . . .
Mn3 Mn 0.68777(11) 0.81330(11) 0.21002(8) 0.0090(3) Uani 0.5 1 d . U P A .
P8 P 0.67860(11) 0.76438(11) 0.35770(9) 0.0175(3) Uani 1 1 d . . . . .
P2 P 1.12521(12) 1.04117(11) 0.44996(8) 0.0174(3) Uani 1 1 d . . . . .
P5 P 0.42959(12) 0.96860(11) 0.07461(8) 0.0166(3) Uani 1 1 d . . . . .
P3 P 0.81052(11) 0.73356(11) 0.10918(10) 0.0207(4) Uani 1 1 d . . . . .
P7 P 0.38078(12) 0.48710(12) 0.05066(9) 0.0208(4) Uani 1 1 d . . . . .
O1 O 0.4577(3) 0.7682(3) 0.3765(2) 0.0128(8) Uani 1 1 d D . . . .
O4 O 1.0343(3) 0.7384(3) 0.1241(2) 0.0138(8) Uani 1 1 d D . . . .
O6 O 0.3581(3) 0.8656(3) 0.2799(2) 0.0116(8) Uani 1 1 d . . . . .
O8 O 1.2632(3) 0.7684(3) 0.3613(2) 0.0133(8) Uani 1 1 d . . . . .
O10 O 0.3381(3) 0.6467(3) 0.2691(2) 0.0126(8) Uani 1 1 d . . . . .
O12 O 1.1328(3) 0.6430(3) 0.2212(2) 0.0124(8) Uani 1 1 d . . . . .
O14 O 0.2261(3) 0.7396(3) 0.1412(2) 0.0127(8) Uani 1 1 d . . . . .
O16 O 0.2705(3) 0.9239(3) 0.1575(2) 0.0152(9) Uani 1 1 d D . . . .
O18 O 1.2186(3) 0.5837(3) 0.3435(2) 0.0156(9) Uani 1 1 d D . . . .
O20 O 1.2520(3) 0.9498(3) 0.3597(2) 0.0154(9) Uani 1 1 d D . . . .
O22 O 0.9979(3) 0.7528(3) 0.2416(2) 0.0139(9) Uani 1 1 d . . . . .
O24 O 1.1513(3) 0.8599(3) 0.2310(2) 0.0121(8) Uani 1 1 d . . . . .
O26 O 0.2348(3) 0.5577(3) 0.1415(2) 0.0143(9) Uani 1 1 d D . . . .
O28 O 1.0963(3) 0.8483(3) 0.3478(2) 0.0125(8) Uani 1 1 d . . . . .
O30 O 1.0809(3) 0.6827(3) 0.3410(2) 0.0129(8) Uani 1 1 d . . . . .
O32 O 0.9835(3) 0.9376(3) 0.2480(2) 0.0161(9) Uani 1 1 d . . . . .
O34 O 0.6139(3) 0.6839(3) 0.3656(2) 0.0179(9) Uani 1 1 d . . . . .
O36 O 0.4879(3) 0.7542(3) 0.2581(2) 0.0118(8) Uani 1 1 d . . . . .
O38 O 0.9402(3) 0.7656(3) 0.3461(2) 0.0195(9) Uani 1 1 d . . . . .
O40 O 0.4056(3) 0.8236(3) 0.1581(2) 0.0137(8) Uani 1 1 d . . . . .
O42 O 0.5050(3) 0.5698(3) 0.2491(2) 0.0167(9) Uani 1 1 d . . . . .
O44 O 0.5374(3) 0.9393(3) 0.2669(2) 0.0166(9) Uani 1 1 d . . . . .
O46 O 0.5491(3) 0.7441(3) 0.1562(2) 0.0184(9) Uani 1 1 d . . . . .
O48 O 0.3975(3) 0.4755(3) 0.1258(2) 0.0210(10) Uani 1 1 d . . . . .
O50 O 1.0428(3) 0.5042(3) 0.3464(2) 0.0175(9) Uani 1 1 d . . . . .
O52 O 0.6306(3) 0.8503(3) 0.3659(2) 0.0202(10) Uani 1 1 d . . . . .
O54 O 0.3059(3) 0.7252(3) 0.0278(2) 0.0215(10) Uani 1 1 d . . . . .
O56 O 0.3926(3) 0.6582(3) 0.1498(2) 0.0142(9) Uani 1 1 d . . . . .
O58 O 0.8748(3) 0.8213(3) 0.1334(2) 0.0194(9) Uani 1 1 d . . . . .
O60 O 1.0878(3) 1.0316(3) 0.3722(2) 0.0201(10) Uani 1 1 d . . . . .
O62 O 0.3341(3) 0.4569(3) 0.2371(2) 0.0218(10) Uani 1 1 d . . . . .
O64 O 1.1744(3) 0.7808(3) 0.4716(2) 0.0181(9) Uani 1 1 d . . . . .
O66 O 0.4610(3) 0.5785(3) 0.3776(2) 0.0216(10) Uani 1 1 d . . . . .
O68 O 0.3372(3) 0.9081(3) 0.0443(2) 0.0217(10) Uani 1 1 d . . . . .
O70 O 0.9523(3) 0.5653(3) 0.2306(2) 0.0166(9) Uani 1 1 d . . . . .
O71 O 0.4450(3) 1.0018(3) 0.1506(2) 0.0176(9) Uani 1 1 d . . . . .
O9 O 0.5135(3) 0.9262(3) 0.0612(2) 0.0228(10) Uani 1 1 d . . . . .
O37 O 0.7738(3) 0.7727(3) 0.4112(2) 0.0240(10) Uani 1 1 d . . . . .
O19 O 0.3832(3) 1.0482(3) 0.2662(2) 0.0187(9) Uani 1 1 d . . . . .
O39 O 0.9711(3) 0.5766(3) 0.4355(2) 0.0230(10) Uani 1 1 d . . . . .
O5 O 1.1750(3) 0.9610(3) 0.4721(2) 0.0229(10) Uani 1 1 d . . . . .
O41 O 1.0673(3) 0.4463(3) 0.4528(2) 0.0235(10) Uani 1 1 d . . . . .
O21 O 1.1566(3) 1.0489(3) 0.2623(2) 0.0220(10) Uani 1 1 d . . . . .
O43 O 1.1475(3) 0.5976(3) 0.4543(2) 0.0220(10) Uani 1 1 d . . . . .
O11 O 0.9985(3) 0.5480(3) 0.1031(2) 0.0218(10) Uani 1 1 d . . . . .
O45 O 0.1518(3) 0.8317(3) 0.0320(2) 0.0241(10) Uani 1 1 d . . . . .
O23 O 0.8614(3) 0.6539(3) 0.1310(2) 0.0233(10) Uani 1 1 d . . . . .
O47 O 0.4967(3) 0.9596(3) 0.3971(2) 0.0216(10) Uani 1 1 d . . . . .
O3 O 1.0293(3) 0.9264(3) 0.1209(2) 0.0215(10) Uani 1 1 d . . . . .
O49 O 1.1091(3) 0.4595(3) 0.2335(2) 0.0197(9) Uani 1 1 d . . . . .
O25 O 1.3488(3) 0.8893(3) 0.4827(2) 0.0250(10) Uani 1 1 d . . . . .
O51 O 0.4190(4) 1.0566(3) 0.0420(2) 0.0251(11) Uani 1 1 d . . . . .
O13 O 1.3318(3) 0.6760(3) 0.4711(2) 0.0245(10) Uani 1 1 d . . . . .
O53 O 0.9827(4) 0.7631(3) 0.4936(2) 0.0299(11) Uani 1 1 d . . . . .
H53A H 0.971279 0.817424 0.495141 0.045 Uiso 1 1 d R U . . .
H53B H 1.038378 0.763751 0.489014 0.045 Uiso 1 1 d R U . . .
O27 O 1.0472(4) 1.0579(3) 0.4841(3) 0.0295(11) Uani 1 1 d . . . . .
O55 O 0.3651(3) 0.3991(3) 0.0049(3) 0.0296(11) Uani 1 1 d . . . . .
O7 O 0.2989(3) 0.5426(3) 0.0280(2) 0.0257(11) Uani 1 1 d . . . . .
O57 O 1.1965(4) 1.1277(3) 0.4718(3) 0.0301(11) Uani 1 1 d . . . . .
O29 O 0.1323(3) 0.6194(3) 0.0205(2) 0.0267(11) Uani 1 1 d . . . . .
O59 O 0.7192(3) 0.7378(3) 0.1283(3) 0.0269(9) Uani 1 1 d . U . . .
O15 O 0.8151(4) 0.5941(4) 0.3019(3) 0.0383(13) Uani 1 1 d . . . . .
H15A H 0.852945 0.595854 0.277319 0.057 Uiso 1 1 d R U . . .
H15B H 0.766335 0.616294 0.280259 0.057 Uiso 1 1 d R U . . .
O61 O 0.7828(4) 0.7211(4) 0.0286(3) 0.0342(12) Uani 1 1 d . . . . .
O31 O 0.6969(3) 0.7465(3) 0.2877(2) 0.0296(11) Uani 1 1 d . U . . .
N1 N 0.9538(4) 0.7120(4) 0.9780(3) 0.0360(16) Uani 1 1 d . . . . .
H1A H 1.001109 0.727273 1.013722 0.043 Uiso 1 1 calc R U . . .
N4 N 0.8494(4) 0.6295(4) 0.8963(3) 0.0328(15) Uani 1 1 d . . . . .
H4A H 0.817245 0.582564 0.870275 0.039 Uiso 1 1 calc R U . . .
N6 N 1.4316(5) 1.2132(4) 0.4903(3) 0.0336(15) Uani 1 1 d . . . . .
H6 H 1.470080 1.226253 0.530484 0.040 Uiso 1 1 calc R U . . .
N8 N 1.0136(4) 0.3204(4) 0.3115(3) 0.0285(14) Uani 1 1 d . . . . .
H8 H 1.020809 0.376988 0.325402 0.034 Uiso 1 1 calc R U . . .
O63 O 0.4710(4) 0.5412(3) 0.0435(3) 0.0335(11) Uani 1 1 d . U . . .
N10 N 1.3468(5) 1.1356(4) 0.3959(3) 0.0350(15) Uani 1 1 d . . . . .
H10 H 1.321781 1.090443 0.364984 0.042 Uiso 1 1 calc R U . . .
N5 N 1.0173(5) 0.1784(4) 0.3133(3) 0.0334(15) Uani 1 1 d . . . . .
H5A H 1.026879 0.128477 0.328122 0.040 Uiso 1 1 calc R U . . .
N3 N 0.4811(5) 0.1863(4) 0.1854(3) 0.0334(15) Uani 1 1 d . . . . .
H3A H 0.477509 0.129891 0.171747 0.040 Uiso 1 1 calc R U . . .
N7 N 0.4728(5) 0.3275(4) 0.1827(3) 0.0340(15) Uani 1 1 d . . . . .
H7 H 0.462934 0.376966 0.167238 0.041 Uiso 1 1 calc R U . . .
C1 C 0.9202(6) 0.6299(5) 0.9502(4) 0.0370(19) Uani 1 1 d . . . . .
H1B H 0.943446 0.579122 0.966449 0.044 Uiso 1 1 calc R U . . .
O2 O 0.4988(10) 0.7385(6) 0.0106(4) 0.028(2) Uani 0.66(2) 1 d . U P A 3
H2A H 0.503168 0.791018 0.031991 0.042 Uiso 0.66(2) 1 d R U P A 3
H2B H 0.439935 0.720229 -0.000197 0.042 Uiso 0.66(2) 1 d R U P A 3
C4 C 1.4076(6) 1.1322(5) 0.4547(4) 0.0378(19) Uani 1 1 d . . . . .
H4B H 1.430371 1.080441 0.469311 0.045 Uiso 1 1 calc R U . . .
C6 C 0.8338(5) 0.7174(5) 0.8875(3) 0.0260(15) Uani 1 1 d . . . . .
C8 C 0.9016(5) 0.7709(5) 0.9413(4) 0.0275(16) Uani 1 1 d . . . . .
C10 C 1.3848(5) 1.2737(5) 0.4524(3) 0.0263(15) Uani 1 1 d . . . . .
O65 O 0.7766(5) 0.5934(5) 0.4382(4) 0.065(2) Uani 1 1 d . . . . .
H65A H 0.788346 0.604745 0.482414 0.098 Uiso 1 1 d R U . . .
H65B H 0.718777 0.607623 0.423493 0.098 Uiso 1 1 d R U . . .
O33 O 0.8208(5) 0.8829(8) 0.2774(5) 0.032(3) Uani 0.68(3) 1 d . U P A 4
H33A H 0.857582 0.896662 0.253898 0.048 Uiso 0.68(3) 1 d R U P A 4
H33B H 0.850086 0.847257 0.302125 0.048 Uiso 0.68(3) 1 d R U P A 4
C12 C 0.9776(5) 0.1884(5) 0.2461(4) 0.0291(16) Uani 1 1 d . . . . .
C14 C 0.5113(5) 0.2274(5) 0.2530(4) 0.0282(16) Uani 1 1 d . . . . .
C16 C 0.9752(5) 0.2798(5) 0.2450(4) 0.0278(16) Uani 1 1 d . . . . .
C18 C 1.3294(5) 1.2235(5) 0.3915(4) 0.0281(16) Uani 1 1 d . . . . .
C20 C 0.5064(5) 0.3188(5) 0.2509(4) 0.0300(16) Uani 1 1 d . . . . .
C22 C 0.9361(5) 0.3135(5) 0.1857(4) 0.0330(17) Uani 1 1 d . . . . .
H22 H 0.933543 0.374382 0.185238 0.040 Uiso 1 1 calc R U . . .
O67 O 0.6327(5) 0.5740(5) 0.1630(4) 0.0401(18) Uani 0.776(13) 1 d . U P A 3
H67A H 0.670603 0.541007 0.149838 0.060 Uiso 0.776(13) 1 d DR U P A 3
H67B H 0.632913 0.560476 0.201598 0.060 Uiso 0.776(13) 1 d DR U P A 3
C24 C 1.0378(6) 0.2579(5) 0.3505(4) 0.0344(18) Uani 1 1 d . . . . .
H24 H 1.065148 0.268826 0.397236 0.041 Uiso 1 1 calc R U . . .
C26 C 0.7683(6) 0.7537(7) 0.8402(4) 0.044(2) Uani 1 1 d . . . . .
H26A H 0.723953 0.718112 0.803850 0.053 Uiso 1 1 calc R U . . .
C28 C 0.9014(7) 0.2519(6) 0.1277(4) 0.044(2) Uani 1 1 d . . . . .
H28 H 0.875599 0.271545 0.086531 0.053 Uiso 1 1 calc R U . . .
C30 C 0.9056(6) 0.8629(6) 0.9501(5) 0.048(2) Uani 1 1 d . . . . .
H30 H 0.951291 0.898583 0.985534 0.058 Uiso 1 1 calc R U . . .
C32 C 0.4586(6) 0.2480(5) 0.1456(4) 0.0380(19) Uani 1 1 d . . . . .
H32 H 0.436102 0.236666 0.098476 0.046 Uiso 1 1 calc R U . . .
C34 C 1.2716(6) 1.2625(7) 0.3415(4) 0.046(2) Uani 1 1 d . . . . .
H34 H 1.234389 1.229017 0.300986 0.056 Uiso 1 1 calc R U . . .
C35 C 1.2719(7) 1.3539(8) 0.3545(5) 0.058(3) Uani 1 1 d . . . . .
H35 H 1.233664 1.382736 0.322145 0.069 Uiso 1 1 calc R U . . .
C9 C 0.5691(6) 0.2546(6) 0.3714(4) 0.043(2) Uani 1 1 d . . . . .
H9 H 0.590387 0.234499 0.412916 0.052 Uiso 1 1 calc R U . . .
C19 C 0.5326(6) 0.3798(5) 0.3108(4) 0.041(2) Uani 1 1 d . . . . .
H19 H 0.529029 0.440655 0.310471 0.049 Uiso 1 1 calc R U . . .
C5 C 0.7718(7) 0.8448(7) 0.8495(5) 0.057(3) Uani 1 1 d . . . . .
H5 H 0.728326 0.871801 0.818794 0.068 Uiso 1 1 calc R U . . .
C21 C 0.5435(5) 0.1946(5) 0.3125(4) 0.0349(18) Uani 1 1 d . . . . .
H21 H 0.547854 0.133938 0.313074 0.042 Uiso 1 1 calc R U . . .
C11 C 1.3851(6) 1.3658(5) 0.4658(5) 0.042(2) Uani 1 1 d . . . . .
H11 H 1.421638 1.399106 0.506609 0.050 Uiso 1 1 calc R U . . .
C23 C 0.9418(7) 0.1265(5) 0.1875(4) 0.047(2) Uani 1 1 d . . . . .
H23 H 0.943456 0.065431 0.187790 0.056 Uiso 1 1 calc R U . . .
C3 C 1.3291(7) 1.4047(6) 0.4159(5) 0.048(2) Uani 1 1 d . . . . .
H3 H 1.328379 1.466314 0.422529 0.058 Uiso 1 1 calc R U . . .
C25 C 0.9040(8) 0.1605(6) 0.1292(5) 0.055(3) Uani 1 1 d . . . . .
H25 H 0.879012 0.121127 0.088828 0.066 Uiso 1 1 calc R U . . .
O17 O 0.7587(7) 0.9504(7) 0.0752(4) 0.116(4) Uani 1 1 d . . . . .
H17A H 0.731672 0.971563 0.038279 0.174 Uiso 1 1 d R U . . .
H17B H 0.802932 0.932263 0.059559 0.174 Uiso 1 1 d R U . . .
C13 C 0.8392(7) 0.8989(6) 0.9042(6) 0.056(3) Uani 1 1 d . . . . .
H13 H 0.838472 0.960525 0.909146 0.067 Uiso 1 1 calc R U . . .
C27 C 0.5636(6) 0.3464(6) 0.3697(4) 0.045(2) Uani 1 1 d . . . . .
H27 H 0.581823 0.385629 0.410492 0.054 Uiso 1 1 calc R U . . .
O69 O 0.6696(6) 0.9357(5) 0.1665(5) 0.036(2) Uani 0.679(15) 1 d . U P A 2
H69A H 0.682126 0.926069 0.207847 0.054 Uiso 0.679(15) 1 d R U P A 2
H69B H 0.627486 0.972559 0.163717 0.054 Uiso 0.679(15) 1 d R U P A 2
Mn1 Mn 0.6195(3) 0.8320(2) 0.1078(2) 0.0157(7) Uani 0.25 1 d . U P A .
O35 O 0.7523(7) 0.4678(6) 0.1224(5) 0.095(3) Uani 1 1 d . . . . .
H35A H 0.803319 0.497600 0.143629 0.143 Uiso 1 1 d R U . . .
H35B H 0.746338 0.462810 0.080589 0.143 Uiso 1 1 d R U . . .
C29 C 0.7514(7) 0.3129(10) 0.2522(6) 0.139(5) Uani 1 1 d G . . . .
H29 H 0.739319 0.348644 0.218237 0.167 Uiso 1 1 calc R U . . .
C17 C 0.7863(7) 0.3517(6) 0.3199(8) 0.139(4) Uani 1 1 d G . . . .
H17 H 0.797502 0.413541 0.331244 0.166 Uiso 1 1 calc R U . . .
C15 C 0.8044(6) 0.2982(8) 0.3706(5) 0.105(3) Uani 1 1 d G . . . .
H15 H 0.827757 0.324252 0.415858 0.126 Uiso 1 1 calc R U . . .
C7 C 0.7877(6) 0.2059(8) 0.3535(5) 0.098(3) Uani 1 1 d G . . . .
C2 C 0.7528(7) 0.1670(7) 0.2858(6) 0.105(3) Uani 1 1 d G . . . .
C31 C 0.7347(6) 0.2205(10) 0.2351(4) 0.132(4) Uani 1 1 d G . . . .
H31 H 0.711390 0.194455 0.189843 0.158 Uiso 1 1 calc R U . . .
N2 N 0.7894(10) 0.1312(10) 0.3924(6) 0.118(4) Uani 1 1 d . . . . .
H2 H 0.809903 0.139504 0.435960 0.142 Uiso 1 1 calc R U . . .
N9 N 0.7315(10) 0.0748(11) 0.2861(7) 0.129(4) Uani 1 1 d . . . . .
H9A H 0.706376 0.036701 0.250059 0.155 Uiso 1 1 calc R U . . .
C33 C 0.7582(13) 0.0509(14) 0.3574(8) 0.126(5) Uani 1 1 d . . . . .
H33 H 0.753698 -0.004114 0.372071 0.151 Uiso 1 1 calc R U . . .
O69A O 0.6735(12) 0.9230(11) 0.2042(9) 0.030(3) Uani 0.321(15) 1 d . U P A 4
H69C H 0.720379 0.963502 0.222372 0.036 Uiso 0.321(15) 1 d R U P A 4
H69D H 0.619189 0.937582 0.183092 0.036 Uiso 0.321(15) 1 d R U P A 4
O2A O 0.5458(19) 0.7511(12) 0.0139(9) 0.028(4) Uani 0.34(2) 1 d . U P A 2
H2AA H 0.537289 0.695933 0.019570 0.042 Uiso 0.34(2) 1 d R U P A 2
H2AB H 0.581638 0.749373 -0.013121 0.042 Uiso 0.34(2) 1 d R U P A 2
Mn6 Mn 0.6176(15) 0.6155(15) 0.1156(12) 0.0260(17) Uani 0.05 1 d . U P A 4
O73 O 0.659(2) 0.547(2) 0.2049(16) 0.049(4) Uani 0.224(13) 1 d . U P A 4
H73A H 0.615833 0.548602 0.224662 0.074 Uiso 0.224(13) 1 d R U P A 4
H73B H 0.662983 0.492472 0.189082 0.074 Uiso 0.224(13) 1 d R U P A 4
O74 O 0.8422(19) 0.931(2) 0.311(2) 0.072(10) Uani 0.32(3) 1 d . U P A 1
H74A H 0.879167 0.951395 0.289940 0.108 Uiso 0.32(3) 1 d R U P A 1
H74B H 0.872727 0.886575 0.324980 0.108 Uiso 0.32(3) 1 d R U P A 1
H1 H 0.403(4) 0.775(9) 0.381(7) 0.108 Uiso 1 1 d D U . . .
H16 H 0.223(6) 0.916(9) 0.173(6) 0.108 Uiso 1 1 d D U . . .
H18 H 1.262(7) 0.602(8) 0.327(6) 0.108 Uiso 1 1 d D U . . .
H20 H 1.284(8) 0.931(8) 0.333(5) 0.108 Uiso 1 1 d D U . . .
H4 H 1.092(3) 0.744(9) 0.125(7) 0.108 Uiso 1 1 d D U . . .
H26 H 0.213(9) 0.582(8) 0.173(5) 0.108 Uiso 1 1 d D U . . .

loop_
_atom_site_aniso_label
_atom_site_aniso_U_11
_atom_site_aniso_U_22
_atom_site_aniso_U_33
_atom_site_aniso_U_23
_atom_site_aniso_U_13
_atom_site_aniso_U_12
Mo1 0.0092(2) 0.0115(2) 0.0126(3) 0.00207(19) 0.00244(19) 0.00288(18)
Mo4 0.0120(2) 0.0098(2) 0.0111(2) 0.00217(19) 0.00365(19) 0.00133(19)
Mo6 0.0126(2) 0.0145(3) 0.0106(3) 0.0035(2) 0.0034(2) 0.00407(19)
Mo8 0.0159(3) 0.0144(3) 0.0098(3) 0.0023(2) 0.0034(2) 0.0004(2)
Mo10 0.0099(2) 0.0111(2) 0.0126(3) 0.00220(19) 0.00213(19) 0.00124(18)
Mo12 0.0107(2) 0.0119(2) 0.0131(3) 0.0025(2) 0.0022(2) 0.00010(19)
Mo3 0.0120(2) 0.0098(2) 0.0136(3) 0.0015(2) 0.0030(2) 0.00253(19)
Mo7 0.0133(2) 0.0111(2) 0.0121(3) 0.00317(19) 0.0052(2) 0.00180(19)
Mo2 0.0139(3) 0.0136(3) 0.0110(3) 0.0008(2) 0.0029(2) 0.00428(19)
Mo9 0.0100(2) 0.0111(2) 0.0115(3) 0.00088(19) 0.00158(19) 0.00183(18)
Mo5 0.0167(3) 0.0136(3) 0.0113(3) -0.0003(2) 0.0037(2) 0.0004(2)
Mo11 0.0119(2) 0.0104(2) 0.0141(3) -0.0001(2) 0.0048(2) 0.00236(19)
Mn5 0.0113(4) 0.0122(4) 0.0114(4) 0.0020(3) 0.0025(3) 0.0022(3)
Mn4 0.0171(5) 0.0224(5) 0.0235(5) 0.0101(4) 0.0086(4) 0.0072(4)
Mn2 0.0135(6) 0.0166(7) 0.0191(7) -0.0034(6) 0.0084(5) 0.0002(5)
P1 0.0096(7) 0.0108(7) 0.0111(7) 0.0000(6) 0.0037(6) 0.0013(6)
P4 0.0098(7) 0.0114(7) 0.0128(8) 0.0030(6) 0.0036(6) 0.0025(6)
P6 0.0187(8) 0.0158(8) 0.0158(8) 0.0075(6) 0.0099(6) 0.0058(6)
Mn3 0.0037(7) 0.0152(9) 0.0061(8) -0.0012(7) 0.0003(6) -0.0021(6)
P8 0.0094(7) 0.0203(8) 0.0217(9) 0.0031(7) 0.0021(6) 0.0025(6)
P2 0.0234(8) 0.0161(8) 0.0169(8) 0.0026(6) 0.0114(7) 0.0071(7)
P5 0.0223(8) 0.0147(8) 0.0166(8) 0.0057(6) 0.0105(7) 0.0020(6)
P3 0.0094(7) 0.0174(8) 0.0348(10) 0.0026(7) 0.0062(7) 0.0013(6)
P7 0.0150(8) 0.0277(9) 0.0188(9) -0.0074(7) 0.0086(7) 0.0015(7)
O1 0.014(2) 0.014(2) 0.012(2) 0.0038(16) 0.0055(17) 0.0051(17)
O4 0.014(2) 0.015(2) 0.013(2) 0.0025(17) 0.0036(17) 0.0017(17)
O6 0.011(2) 0.011(2) 0.014(2) 0.0038(16) 0.0047(16) 0.0017(15)
O8 0.015(2) 0.013(2) 0.013(2) 0.0033(17) 0.0046(17) 0.0060(16)
O10 0.0091(19) 0.016(2) 0.013(2) 0.0017(17) 0.0037(16) 0.0036(16)
O12 0.012(2) 0.013(2) 0.014(2) 0.0059(16) 0.0050(17) 0.0019(16)
O14 0.015(2) 0.013(2) 0.012(2) 0.0031(16) 0.0051(17) 0.0035(16)
O16 0.016(2) 0.015(2) 0.014(2) 0.0010(17) 0.0050(17) 0.0019(17)
O18 0.017(2) 0.014(2) 0.017(2) 0.0025(17) 0.0053(18) 0.0053(17)
O20 0.014(2) 0.017(2) 0.015(2) -0.0001(17) 0.0046(17) 0.0019(17)
O22 0.015(2) 0.013(2) 0.014(2) 0.0019(17) 0.0044(17) 0.0016(16)
O24 0.0084(19) 0.014(2) 0.013(2) 0.0008(16) 0.0016(16) 0.0031(15)
O26 0.013(2) 0.015(2) 0.014(2) -0.0009(17) 0.0033(17) 0.0010(16)
O28 0.015(2) 0.010(2) 0.012(2) 0.0025(16) 0.0027(16) 0.0025(16)
O30 0.014(2) 0.011(2) 0.012(2) 0.0023(16) 0.0019(16) 0.0018(16)
O32 0.015(2) 0.016(2) 0.018(2) 0.0027(18) 0.0051(18) 0.0042(17)
O34 0.011(2) 0.018(2) 0.025(2) 0.0046(18) 0.0025(18) 0.0042(17)
O36 0.013(2) 0.011(2) 0.012(2) -0.0005(16) 0.0045(16) 0.0034(16)
O38 0.015(2) 0.023(2) 0.027(3) 0.0090(19) 0.0136(19) 0.0071(18)
O40 0.016(2) 0.013(2) 0.012(2) 0.0024(17) 0.0043(17) 0.0016(16)
O42 0.014(2) 0.014(2) 0.023(2) -0.0003(18) 0.0068(18) 0.0060(17)
O44 0.015(2) 0.019(2) 0.017(2) 0.0049(18) 0.0063(18) 0.0009(17)
O46 0.014(2) 0.021(2) 0.022(2) -0.0017(19) 0.0102(18) 0.0022(17)
O48 0.027(2) 0.014(2) 0.024(2) -0.0027(18) 0.010(2) 0.0068(18)
O50 0.023(2) 0.017(2) 0.016(2) 0.0056(18) 0.0104(18) 0.0021(18)
O52 0.011(2) 0.018(2) 0.027(3) 0.0002(19) -0.0013(18) 0.0026(17)
O54 0.028(2) 0.020(2) 0.018(2) 0.0004(19) 0.009(2) -0.0004(19)
O56 0.015(2) 0.012(2) 0.014(2) -0.0007(17) 0.0034(17) -0.0004(16)
O58 0.011(2) 0.015(2) 0.028(3) 0.0022(19) 0.0009(18) 0.0021(17)
O60 0.027(2) 0.016(2) 0.018(2) 0.0029(18) 0.0044(19) 0.0101(18)
O62 0.023(2) 0.016(2) 0.027(3) 0.0063(19) 0.007(2) 0.0018(18)
O64 0.019(2) 0.021(2) 0.016(2) 0.0041(18) 0.0075(18) 0.0043(18)
O66 0.022(2) 0.022(2) 0.021(2) 0.0066(19) 0.0050(19) 0.0012(19)
O68 0.025(2) 0.025(2) 0.016(2) 0.0048(19) 0.0085(19) -0.0031(19)
O70 0.016(2) 0.018(2) 0.018(2) 0.0055(18) 0.0077(18) 0.0014(17)
O71 0.022(2) 0.015(2) 0.018(2) 0.0037(18) 0.0106(19) -0.0032(17)
O9 0.026(2) 0.023(2) 0.026(3) 0.007(2) 0.016(2) 0.0081(19)
O37 0.010(2) 0.028(3) 0.029(3) -0.002(2) -0.0017(19) 0.0043(18)
O19 0.024(2) 0.014(2) 0.018(2) 0.0014(18) 0.0053(19) 0.0037(18)
O39 0.026(2) 0.027(3) 0.025(3) 0.011(2) 0.017(2) 0.011(2)
O5 0.030(3) 0.024(2) 0.015(2) 0.0005(19) 0.0045(19) 0.012(2)
O41 0.033(3) 0.021(2) 0.027(3) 0.015(2) 0.017(2) 0.012(2)
O21 0.023(2) 0.018(2) 0.024(3) 0.0047(19) 0.005(2) 0.0005(18)
O43 0.022(2) 0.026(3) 0.020(2) 0.007(2) 0.0077(19) -0.0008(19)
O11 0.025(2) 0.021(2) 0.016(2) 0.0024(19) 0.0009(19) 0.0025(19)
O45 0.027(3) 0.026(3) 0.016(2) 0.0052(19) -0.0013(19) 0.003(2)
O23 0.014(2) 0.017(2) 0.035(3) 0.006(2) -0.0005(19) -0.0004(18)
O47 0.025(2) 0.021(2) 0.017(2) -0.0001(19) 0.0045(19) 0.0037(19)
O3 0.023(2) 0.023(2) 0.018(2) 0.0049(19) 0.0049(19) -0.0010(19)
O49 0.023(2) 0.019(2) 0.019(2) 0.0007(18) 0.0088(19) 0.0066(18)
O25 0.018(2) 0.029(3) 0.023(3) 0.001(2) -0.0014(19) 0.0009(19)
O51 0.040(3) 0.018(2) 0.027(3) 0.013(2) 0.018(2) 0.009(2)
O13 0.021(2) 0.031(3) 0.020(2) 0.005(2) 0.0008(19) 0.010(2)
O53 0.034(3) 0.028(3) 0.028(3) 0.003(2) 0.009(2) 0.012(2)
O27 0.036(3) 0.023(3) 0.039(3) 0.005(2) 0.025(2) 0.007(2)
O55 0.025(3) 0.027(3) 0.036(3) -0.010(2) 0.013(2) 0.001(2)
O7 0.034(3) 0.023(2) 0.020(2) -0.005(2) 0.010(2) 0.005(2)
O57 0.035(3) 0.026(3) 0.028(3) -0.003(2) 0.012(2) -0.006(2)
O29 0.025(3) 0.025(3) 0.024(3) 0.000(2) 0.000(2) -0.002(2)
O59 0.0166(19) 0.029(2) 0.035(2) 0.0007(18) 0.0089(17) -0.0009(17)
O15 0.031(3) 0.051(4) 0.031(3) 0.003(3) 0.010(2) -0.002(2)
O61 0.032(3) 0.042(3) 0.025(3) 0.000(2) 0.007(2) -0.003(2)
O31 0.021(2) 0.044(3) 0.025(3) 0.002(2) 0.009(2) 0.002(2)
N1 0.028(3) 0.034(4) 0.035(4) 0.002(3) -0.009(3) 0.008(3)
N4 0.031(3) 0.028(3) 0.032(4) -0.009(3) 0.003(3) -0.002(3)
N6 0.039(4) 0.033(4) 0.021(3) 0.002(3) -0.004(3) 0.008(3)
N8 0.041(4) 0.015(3) 0.029(3) 0.004(2) 0.007(3) 0.006(3)
O63 0.027(2) 0.033(2) 0.038(2) -0.010(2) 0.0156(19) -0.0093(19)
N10 0.038(4) 0.033(4) 0.028(4) -0.010(3) 0.008(3) -0.003(3)
N5 0.049(4) 0.024(3) 0.030(4) 0.010(3) 0.010(3) 0.012(3)
N3 0.043(4) 0.018(3) 0.040(4) 0.001(3) 0.015(3) 0.004(3)
N7 0.048(4) 0.020(3) 0.037(4) 0.008(3) 0.012(3) 0.015(3)
C1 0.033(4) 0.029(4) 0.045(5) 0.002(4) 0.004(4) 0.010(3)
O2 0.033(5) 0.024(4) 0.026(4) 0.004(3) 0.006(3) 0.004(3)
C4 0.049(5) 0.029(4) 0.038(5) 0.005(4) 0.015(4) 0.010(4)
C6 0.024(4) 0.034(4) 0.018(3) 0.003(3) 0.003(3) 0.000(3)
C8 0.021(3) 0.027(4) 0.031(4) 0.004(3) 0.003(3) 0.001(3)
C10 0.031(4) 0.024(4) 0.020(4) 0.004(3) 0.001(3) 0.003(3)
O65 0.043(4) 0.090(5) 0.093(6) 0.062(5) 0.041(4) 0.037(4)
O33 0.017(4) 0.046(6) 0.037(5) 0.021(4) 0.007(3) -0.001(3)
C12 0.037(4) 0.023(4) 0.027(4) 0.006(3) 0.008(3) 0.008(3)
C14 0.026(4) 0.023(4) 0.033(4) -0.002(3) 0.009(3) -0.001(3)
C16 0.028(4) 0.023(4) 0.031(4) 0.005(3) 0.006(3) 0.004(3)
C18 0.026(4) 0.038(4) 0.020(4) 0.002(3) 0.008(3) -0.004(3)
C20 0.030(4) 0.026(4) 0.035(4) 0.004(3) 0.010(3) 0.009(3)
C22 0.038(4) 0.024(4) 0.036(4) 0.011(3) 0.008(3) -0.003(3)
O67 0.034(3) 0.041(3) 0.045(4) 0.003(3) 0.013(3) 0.006(3)
C24 0.053(5) 0.028(4) 0.024(4) 0.006(3) 0.012(4) 0.010(4)
C26 0.034(5) 0.064(6) 0.029(4) 0.018(4) -0.004(4) 0.002(4)
C28 0.058(6) 0.044(5) 0.029(4) 0.015(4) 0.008(4) 0.003(4)
C30 0.041(5) 0.030(4) 0.062(6) 0.010(4) -0.004(4) -0.005(4)
C32 0.059(5) 0.028(4) 0.030(4) 0.007(3) 0.014(4) 0.013(4)
C34 0.039(5) 0.070(7) 0.026(4) 0.019(4) -0.002(4) -0.002(4)
C35 0.044(5) 0.082(8) 0.056(6) 0.049(6) 0.009(5) 0.016(5)
C9 0.042(5) 0.050(5) 0.033(5) 0.008(4) 0.003(4) -0.003(4)
C19 0.050(5) 0.026(4) 0.041(5) -0.005(4) 0.007(4) 0.013(4)
C5 0.047(6) 0.075(7) 0.058(6) 0.049(6) 0.010(5) 0.020(5)
C21 0.032(4) 0.028(4) 0.041(5) 0.010(3) 0.003(3) -0.001(3)
C11 0.048(5) 0.032(4) 0.041(5) 0.004(4) 0.006(4) 0.002(4)
C23 0.083(7) 0.022(4) 0.031(5) 0.004(3) 0.009(4) 0.011(4)
C3 0.054(6) 0.033(5) 0.062(6) 0.024(4) 0.017(5) 0.013(4)
C25 0.085(7) 0.041(5) 0.030(5) 0.000(4) 0.005(5) 0.004(5)
O17 0.129(8) 0.160(10) 0.069(6) 0.027(6) 0.017(6) 0.112(8)
C13 0.056(6) 0.034(5) 0.086(8) 0.037(5) 0.022(6) 0.014(4)
C27 0.052(5) 0.048(5) 0.027(4) -0.008(4) 0.004(4) 0.006(4)
O69 0.035(2) 0.036(2) 0.035(2) 0.0057(10) 0.0090(11) 0.0040(10)
Mn1 0.0121(16) 0.0192(17) 0.0216(18) 0.0149(15) 0.0075(14) 0.0070(14)
O35 0.091(7) 0.116(8) 0.080(6) -0.007(5) 0.038(5) 0.002(6)
C29 0.069(9) 0.235(10) 0.157(8) 0.091(9) 0.067(8) 0.053(9)
C17 0.066(9) 0.208(9) 0.173(10) 0.074(8) 0.063(8) 0.026(8)
C15 0.057(7) 0.152(6) 0.119(7) 0.014(5) 0.047(7) 0.013(6)
C7 0.054(6) 0.154(6) 0.093(5) 0.001(4) 0.039(5) 0.004(6)
C2 0.068(8) 0.174(7) 0.084(5) 0.011(4) 0.039(5) 0.024(6)
C31 0.052(7) 0.242(10) 0.129(7) 0.069(7) 0.048(7) 0.037(8)
N2 0.122(10) 0.149(7) 0.069(4) -0.012(4) 0.023(6) -0.021(6)
N9 0.127(11) 0.171(7) 0.072(5) -0.011(5) 0.017(6) 0.001(7)
C33 0.137(14) 0.146(7) 0.075(6) -0.013(5) 0.019(7) -0.013(7)
O69A 0.030(3) 0.030(3) 0.030(3) 0.0048(11) 0.0084(12) 0.0029(11)
O2A 0.028(4) 0.028(4) 0.028(4) 0.004(2) 0.007(2) 0.004(2)
Mn6 0.020(3) 0.027(3) 0.030(3) -0.002(3) 0.011(3) -0.003(3)
O73 0.040(7) 0.052(7) 0.047(7) -0.005(7) 0.004(7) 0.004(7)
O74 0.043(12) 0.077(17) 0.103(19) 0.018(15) 0.028(12) 0.015(11)

loop_
_atom_type_symbol
_atom_type_description
_atom_type_scat_dispersion_real
_atom_type_scat_dispersion_imag
_atom_type_scat_source
C C 0.0033 0.0016 'International Tables Vol C Tables 4.2.6.8 and 6.1.1.4'
H H 0.0000 0.0000 'International Tables Vol C Tables 4.2.6.8 and 6.1.1.4'
Mn Mn 0.3368 0.7283 'International Tables Vol C Tables 4.2.6.8 and 6.1.1.4'
Mo Mo -1.6832 0.6857 'International Tables Vol C Tables 4.2.6.8 and 6.1.1.4'
N N 0.0061 0.0033 'International Tables Vol C Tables 4.2.6.8 and 6.1.1.4'
O O 0.0106 0.0060 'International Tables Vol C Tables 4.2.6.8 and 6.1.1.4'
P P 0.1023 0.0942 'International Tables Vol C Tables 4.2.6.8 and 6.1.1.4'

loop_
_geom_angle_atom_site_label_1
_geom_angle_atom_site_label_2
_geom_angle_atom_site_label_3
_geom_angle
_geom_angle_site_symmetry_1
_geom_angle_site_symmetry_3
_geom_angle_publ_flag
O1 Mo1 Mo11 133.37(11) . . ?
O1 Mo1 O36 72.05(14) . . ?
O10 Mo1 Mo11 48.82(11) . . ?
O10 Mo1 O1 85.85(16) . . ?
O10 Mo1 O34 160.95(17) . . ?
O10 Mo1 O36 79.49(15) . . ?
O34 Mo1 Mo11 136.76(12) . . ?
O34 Mo1 O1 82.53(16) . . ?
O34 Mo1 O36 82.58(16) . . ?
O36 Mo1 Mo11 87.23(10) . . ?
O42 Mo1 Mo11 48.07(12) . . ?
O42 Mo1 O1 154.81(17) . . ?
O42 Mo1 O10 95.31(17) . . ?
O42 Mo1 O34 88.95(17) . . ?
O42 Mo1 O36 83.40(16) . . ?
O66 Mo1 Mo11 100.84(15) . . ?
O66 Mo1 O1 98.29(19) . . ?
O66 Mo1 O10 101.61(19) . . ?
O66 Mo1 O34 95.0(2) . . ?
O66 Mo1 O36 170.23(18) . . ?
O66 Mo1 O42 106.1(2) . . ?
O6 Mo4 Mo9 49.24(11) . . ?
O6 Mo4 O16 87.29(16) . . ?
O6 Mo4 O40 82.57(15) . . ?
O6 Mo4 O71 161.00(16) . . ?
O16 Mo4 Mo9 135.51(12) . . ?
O16 Mo4 O40 72.82(15) . . ?
O16 Mo4 O71 84.37(17) . . ?
O40 Mo4 Mo9 90.12(10) . . ?
O44 Mo4 Mo9 47.56(12) . . ?
O44 Mo4 O6 95.34(17) . . ?
O44 Mo4 O16 156.77(17) . . ?
O44 Mo4 O40 84.62(16) . . ?
O44 Mo4 O71 85.90(17) . . ?
O71 Mo4 Mo9 133.16(12) . . ?
O71 Mo4 O40 78.67(15) . . ?
O19 Mo4 Mo9 101.63(15) . . ?
O19 Mo4 O6 101.87(19) . . ?
O19 Mo4 O16 95.60(19) . . ?
O19 Mo4 O40 167.53(18) . . ?
O19 Mo4 O44 106.4(2) . . ?
O19 Mo4 O71 95.92(19) . . ?
O8 Mo6 Mo2 49.07(11) . . ?
O8 Mo6 O18 86.52(16) . . ?
O8 Mo6 O30 81.19(15) . . ?
O8 Mo6 O43 160.29(17) . . ?
O18 Mo6 Mo2 134.34(12) . . ?
O18 Mo6 O30 72.25(15) . . ?
O30 Mo6 Mo2 88.58(10) . . ?
O64 Mo6 Mo2 48.35(12) . . ?
O64 Mo6 O8 95.80(17) . . ?
O64 Mo6 O18 154.83(17) . . ?
O64 Mo6 O30 83.31(16) . . ?
O64 Mo6 O43 86.45(18) . . ?
O43 Mo6 Mo2 134.47(13) . . ?
O43 Mo6 O18 83.37(17) . . ?
O43 Mo6 O30 79.63(16) . . ?
O13 Mo6 Mo2 100.60(17) . . ?
O13 Mo6 O8 101.0(2) . . ?
O13 Mo6 O18 97.6(2) . . ?
O13 Mo6 O30 169.56(19) . . ?
O13 Mo6 O64 106.5(2) . . ?
O13 Mo6 O43 97.1(2) . . ?
O14 Mo8 Mo5 48.93(11) . . ?
O14 Mo8 O16 86.34(16) . . ?
O14 Mo8 O40 79.94(15) . . ?
O14 Mo8 O68 159.40(17) . . ?
O16 Mo8 Mo5 134.27(12) . . ?
O16 Mo8 O40 71.85(15) . . ?
O40 Mo8 Mo5 88.91(10) . . ?
O54 Mo8 Mo5 47.81(13) . . ?
O54 Mo8 O14 94.95(17) . . ?
O54 Mo8 O16 155.44(18) . . ?
O54 Mo8 O40 84.20(17) . . ?
O54 Mo8 O68 86.92(18) . . ?
O68 Mo8 Mo5 134.39(13) . . ?
O68 Mo8 O16 83.66(17) . . ?
O68 Mo8 O40 79.84(16) . . ?
O45 Mo8 Mo5 99.87(16) . . ?
O45 Mo8 O14 100.9(2) . . ?
O45 Mo8 O16 97.3(2) . . ?
O45 Mo8 O40 169.09(19) . . ?
O45 Mo8 O54 106.5(2) . . ?
O45 Mo8 O68 98.2(2) . . ?
O4 Mo10 Mo3 133.29(11) . . ?
O4 Mo10 O22 73.06(15) . . ?
O22 Mo10 Mo3 87.29(10) . . ?
O24 Mo10 Mo3 48.74(11) . . ?
O24 Mo10 O4 85.83(16) . . ?
O24 Mo10 O22 80.70(15) . . ?
O24 Mo10 O58 160.99(17) . . ?
O32 Mo10 Mo3 48.04(12) . . ?
O32 Mo10 O4 155.80(17) . . ?
O32 Mo10 O22 83.27(16) . . ?
O32 Mo10 O24 95.43(17) . . ?
O32 Mo10 O58 88.04(17) . . ?
O58 Mo10 Mo3 135.72(12) . . ?
O58 Mo10 O4 83.49(16) . . ?
O58 Mo10 O22 81.16(16) . . ?
O3 Mo10 Mo3 101.14(15) . . ?
O3 Mo10 O4 98.22(19) . . ?
O3 Mo10 O22 170.78(18) . . ?
O3 Mo10 O24 101.99(19) . . ?
O3 Mo10 O32 105.1(2) . . ?
O3 Mo10 O58 95.1(2) . . ?
O4 Mo12 Mo7 132.84(11) . . ?
O4 Mo12 O22 72.64(15) . . ?
O12 Mo12 Mo7 48.68(11) . . ?
O12 Mo12 O4 85.27(16) . . ?
O12 Mo12 O22 80.25(15) . . ?
O12 Mo12 O23 159.80(17) . . ?
O22 Mo12 Mo7 87.80(10) . . ?
O70 Mo12 Mo7 48.17(13) . . ?
O70 Mo12 O4 156.43(17) . . ?
O70 Mo12 O12 95.47(17) . . ?
O70 Mo12 O22 84.24(16) . . ?
O70 Mo12 O23 86.00(18) . . ?
O11 Mo12 Mo7 101.12(15) . . ?
O11 Mo12 O4 97.11(19) . . ?
O11 Mo12 O12 101.43(19) . . ?
O11 Mo12 O22 169.52(19) . . ?
O11 Mo12 O70 105.8(2) . . ?
O11 Mo12 O23 97.5(2) . . ?
O23 Mo12 Mo7 133.64(14) . . ?
O23 Mo12 O4 85.50(17) . . ?
O23 Mo12 O22 79.86(17) . . ?
O20 Mo3 Mo10 134.53(11) . . ?
O20 Mo3 O28 73.72(15) . . ?
O24 Mo3 Mo10 48.98(11) . . ?
O24 Mo3 O20 86.32(16) . . ?
O24 Mo3 O28 82.33(15) . . ?
O24 Mo3 O60 162.03(17) . . ?
O28 Mo3 Mo10 90.10(10) . . ?
O32 Mo3 Mo10 48.08(12) . . ?
O32 Mo3 O20 158.55(17) . . ?
O32 Mo3 O24 95.70(16) . . ?
O32 Mo3 O28 85.35(16) . . ?
O32 Mo3 O60 86.41(17) . . ?
O60 Mo3 Mo10 134.22(13) . . ?
O60 Mo3 O20 85.38(16) . . ?
O60 Mo3 O28 80.05(16) . . ?
O21 Mo3 Mo10 102.14(16) . . ?
O21 Mo3 O20 94.7(2) . . ?
O21 Mo3 O24 102.76(19) . . ?
O21 Mo3 O28 167.18(19) . . ?
O21 Mo3 O32 105.6(2) . . ?
O21 Mo3 O60 93.8(2) . . ?
O12 Mo7 Mo12 49.30(12) . . ?
O12 Mo7 O18 87.12(16) . . ?
O12 Mo7 O30 82.30(15) . . ?
O12 Mo7 O50 160.86(17) . . ?
O18 Mo7 Mo12 135.47(12) . . ?
O18 Mo7 O30 73.11(15) . . ?
O30 Mo7 Mo12 89.95(10) . . ?
O50 Mo7 Mo12 133.05(12) . . ?
O50 Mo7 O18 84.61(17) . . ?
O50 Mo7 O30 78.80(15) . . ?
O70 Mo7 Mo12 48.02(12) . . ?
O70 Mo7 O12 95.93(17) . . ?
O70 Mo7 O18 157.33(17) . . ?
O70 Mo7 O30 85.01(16) . . ?
O70 Mo7 O50 85.40(17) . . ?
O49 Mo7 Mo12 101.87(15) . . ?
O49 Mo7 O12 102.08(19) . . ?
O49 Mo7 O18 95.18(19) . . ?
O49 Mo7 O30 167.43(19) . . ?
O49 Mo7 O50 95.84(19) . . ?
O49 Mo7 O70 106.0(2) . . ?
O8 Mo2 Mo6 48.93(12) . . ?
O8 Mo2 O20 85.34(16) . . ?
O8 Mo2 O28 80.62(15) . . ?
O8 Mo2 O5 160.13(17) . . ?
O20 Mo2 Mo6 133.28(11) . . ?
O20 Mo2 O28 72.44(15) . . ?
O28 Mo2 Mo6 88.78(10) . . ?
O64 Mo2 Mo6 48.28(12) . . ?
O64 Mo2 O8 95.59(17) . . ?
O64 Mo2 O20 156.14(17) . . ?
O64 Mo2 O28 84.16(16) . . ?
O64 Mo2 O5 85.62(18) . . ?
O5 Mo2 Mo6 133.55(14) . . ?
O5 Mo2 O20 85.70(17) . . ?
O5 Mo2 O28 79.78(16) . . ?
O25 Mo2 Mo6 100.35(17) . . ?
O25 Mo2 O8 101.6(2) . . ?
O25 Mo2 O20 97.5(2) . . ?
O25 Mo2 O28 169.6(2) . . ?
O25 Mo2 O64 105.6(2) . . ?
O25 Mo2 O5 97.1(2) . . ?
O1 Mo9 Mo4 132.65(11) . . ?
O1 Mo9 O36 71.83(15) . . ?
O6 Mo9 Mo4 48.72(11) . . ?
O6 Mo9 O1 85.13(16) . . ?
O6 Mo9 O36 79.41(15) . . ?
O6 Mo9 O52 159.10(16) . . ?
O36 Mo9 Mo4 87.47(10) . . ?
O44 Mo9 Mo4 48.11(13) . . ?
O44 Mo9 O1 155.61(17) . . ?
O44 Mo9 O6 95.37(17) . . ?
O44 Mo9 O36 84.25(16) . . ?
O44 Mo9 O52 86.19(18) . . ?
O52 Mo9 Mo4 133.74(13) . . ?
O52 Mo9 O1 85.02(17) . . ?
O52 Mo9 O36 80.01(16) . . ?
O47 Mo9 Mo4 101.96(16) . . ?
O47 Mo9 O1 96.80(19) . . ?
O47 Mo9 O6 101.79(19) . . ?
O47 Mo9 O36 168.50(19) . . ?
O47 Mo9 O44 106.9(2) . . ?
O47 Mo9 O52 97.7(2) . . ?
O14 Mo5 Mo8 49.13(11) . . ?
O14 Mo5 O26 85.46(16) . . ?
O14 Mo5 O56 80.25(15) . . ?
O14 Mo5 O7 159.46(18) . . ?
O26 Mo5 Mo8 133.59(11) . . ?
O26 Mo5 O56 72.63(15) . . ?
O54 Mo5 Mo8 47.93(13) . . ?
O54 Mo5 O14 95.24(17) . . ?
O54 Mo5 O26 155.39(18) . . ?
O54 Mo5 O56 83.22(17) . . ?
O54 Mo5 O7 88.44(19) . . ?
O56 Mo5 Mo8 88.43(10) . . ?
O7 Mo5 Mo8 136.06(14) . . ?
O7 Mo5 O26 82.93(17) . . ?
O7 Mo5 O56 80.13(17) . . ?
O29 Mo5 Mo8 100.66(17) . . ?
O29 Mo5 O14 102.3(2) . . ?
O29 Mo5 O26 97.7(2) . . ?
O29 Mo5 O54 106.1(2) . . ?
O29 Mo5 O56 169.9(2) . . ?
O29 Mo5 O7 96.0(2) . . ?
O10 Mo11 Mo1 49.21(11) . . ?
O10 Mo11 O26 85.78(16) . . ?
O10 Mo11 O48 161.82(17) . . ?
O10 Mo11 O56 83.34(15) . . ?
O26 Mo11 Mo1 134.32(11) . . ?
O26 Mo11 O56 74.37(15) . . ?
O42 Mo11 Mo1 48.16(12) . . ?
O42 Mo11 O10 95.79(16) . . ?
O42 Mo11 O26 158.12(17) . . ?
O42 Mo11 O48 86.59(17) . . ?
O42 Mo11 O56 84.12(17) . . ?
O48 Mo11 Mo1 134.56(13) . . ?
O48 Mo11 O26 85.45(17) . . ?
O48 Mo11 O56 78.97(16) . . ?
O56 Mo11 Mo1 90.68(10) . . ?
O62 Mo11 Mo1 101.84(16) . . ?
O62 Mo11 O10 103.42(19) . . ?
O62 Mo11 O26 95.25(19) . . ?
O62 Mo11 O42 105.5(2) . . ?
O62 Mo11 O48 93.2(2) . . ?
O62 Mo11 O56 167.35(19) . . ?
O6 Mn5 O8 84.02(15) 1_655 . ?
O6 Mn5 O10 97.19(15) 1_655 1_655 ?
O6 Mn5 O12 179.08(15) 1_655 . ?
O6 Mn5 O14 96.61(15) 1_655 1_655 ?
O6 Mn5 O24 83.76(15) 1_655 . ?
O8 Mn5 O10 84.70(15) . 1_655 ?
O8 Mn5 O14 179.25(15) . 1_655 ?
O8 Mn5 O24 96.64(15) . . ?
O12 Mn5 O8 96.90(15) . . ?
O12 Mn5 O10 83.00(15) . 1_655 ?
O12 Mn5 O14 82.47(15) . 1_655 ?
O12 Mn5 O24 96.03(15) . . ?
O14 Mn5 O10 95.62(15) 1_655 1_655 ?
O14 Mn5 O24 83.04(15) 1_655 . ?
O24 Mn5 O10 178.45(15) . 1_655 ?
O38 Mn4 O37 91.36(17) . . ?
O38 Mn4 O39 112.29(16) . . ?
O38 Mn4 O53 84.73(18) . . ?
O38 Mn4 O15 85.85(19) . . ?
O38 Mn4 O65 163.6(2) . . ?
O37 Mn4 O39 153.36(18) . . ?
O37 Mn4 O53 88.87(17) . . ?
O37 Mn4 O15 104.27(19) . . ?
O37 Mn4 O65 78.8(2) . . ?
O39 Mn4 O53 81.61(18) . . ?
O39 Mn4 O15 90.1(2) . . ?
O39 Mn4 O65 80.62(19) . . ?
O53 Mn4 O65 107.9(3) . . ?
O15 Mn4 O53 164.00(19) . . ?
O15 Mn4 O65 84.0(3) . . ?
O46 Mn2 O55 161.19(19) . 2_665 ?
O46 Mn2 O59 77.10(17) . . ?
O46 Mn2 O63 109.76(18) . . ?
O46 Mn2 O2 82.7(3) . . ?
O46 Mn2 O67 84.8(2) . . ?
O55 Mn2 O59 90.11(18) 2_665 . ?
O55 Mn2 O2 86.9(3) 2_665 . ?
O55 Mn2 O67 107.7(2) 2_665 . ?
O59 Mn2 O2 103.1(4) . . ?
O63 Mn2 O55 86.23(18) . 2_665 ?
O63 Mn2 O59 163.9(2) . . ?
O63 Mn2 O2 92.4(4) . . ?
O63 Mn2 O67 82.3(2) . . ?
O67 Mn2 O59 83.9(2) . . ?
O67 Mn2 O2 164.0(4) . . ?
O40 P1 O36 108.4(2) . . ?
O40 P1 O56 107.6(2) . . ?
O46 P1 O36 109.6(2) . . ?
O46 P1 O40 111.0(2) . . ?
O46 P1 O56 111.8(2) . . ?
O56 P1 O36 108.4(2) . . ?
O22 P4 O28 106.9(2) . . ?
O22 P4 O30 107.7(2) . . ?
O30 P4 O28 107.0(2) . . ?
O38 P4 O22 111.5(2) . . ?
O38 P4 O28 112.1(2) . . ?
O38 P4 O30 111.3(2) . . ?
O50 P6 O41 102.5(2) . . ?
O39 P6 O50 112.7(3) . . ?
O39 P6 O41 109.5(2) . . ?
O39 P6 O43 111.9(3) . . ?
O43 P6 O50 111.9(2) . . ?
O43 P6 O41 107.9(3) . . ?
O46 Mn3 O33 171.7(3) . . ?
O46 Mn3 O69 97.3(3) . . ?
O46 Mn3 H69A 108.0 . . ?
O59 Mn3 O46 79.53(17) . . ?
O59 Mn3 O33 107.6(3) . . ?
O59 Mn3 O69 96.9(3) . . ?
O59 Mn3 H69A 117.2 . . ?
O31 Mn3 O46 91.72(19) . . ?
O31 Mn3 O59 112.2(2) . . ?
O31 Mn3 O33 81.8(3) . . ?
O31 Mn3 O69 150.6(3) . . ?
O31 Mn3 H69A 129.1 . . ?
O69 Mn3 H69A 21.9 . . ?
O69A Mn3 O46 103.7(6) . . ?
O69A Mn3 O59 116.7(6) . . ?
O69A Mn3 O31 130.5(6) . . ?
O69A Mn3 O33 77.1(6) . . ?
O52 P8 O34 109.4(2) . . ?
O37 P8 O34 109.5(3) . . ?
O37 P8 O52 110.0(3) . . ?
O37 P8 O31 107.5(3) . . ?
O31 P8 O34 108.7(3) . . ?
O31 P8 O52 111.6(3) . . ?
O60 P2 O57 105.2(3) . . ?
O5 P2 O60 111.6(2) . . ?
O5 P2 O57 110.4(3) . . ?
O27 P2 O60 111.8(3) . . ?
O27 P2 O5 111.3(3) . . ?
O27 P2 O57 106.2(3) . . ?
O68 P5 O71 111.4(2) . . ?
O68 P5 O51 107.7(3) . . ?
O71 P5 O51 103.3(2) . . ?
O9 P5 O68 112.5(3) . . ?
O9 P5 O71 112.1(3) . . ?
O9 P5 O51 109.3(3) . . ?
O58 P3 O61 105.4(3) . . ?
O23 P3 O58 112.4(2) . . ?
O23 P3 O61 107.2(3) . . ?
O59 P3 O58 112.1(3) . . ?
O59 P3 O23 112.7(3) . . ?
O59 P3 O61 106.5(3) . . ?
O48 P7 O63 108.4(3) . . ?
O55 P7 O48 112.0(3) . . ?
O55 P7 O7 110.9(3) . . ?
O55 P7 O63 108.0(3) . . ?
O7 P7 O48 111.1(3) . . ?
O7 P7 O63 106.2(3) . . ?
Mo1 O1 Mo9 112.22(18) . . ?
Mo1 O1 H1 116(9) . . ?
Mo9 O1 H1 105(9) . . ?
Mo10 O4 Mo12 112.77(18) . . ?
Mo10 O4 H4 103(9) . . ?
Mo12 O4 H4 112(9) . . ?
Mo4 O6 Mo9 82.04(14) . . ?
Mo4 O6 Mn5 133.2(2) . 1_455 ?
Mo9 O6 Mn5 134.2(2) . 1_455 ?
Mo6 O8 Mo2 82.00(15) . . ?
Mo6 O8 Mn5 133.7(2) . . ?
Mo2 O8 Mn5 134.3(2) . . ?
Mo1 O10 Mn5 133.3(2) . 1_455 ?
Mo11 O10 Mo1 81.97(15) . . ?
Mo11 O10 Mn5 134.0(2) . 1_455 ?
Mo12 O12 Mn5 134.7(2) . . ?
Mo7 O12 Mo12 82.02(15) . . ?
Mo7 O12 Mn5 133.4(2) . . ?
Mo8 O14 Mn5 134.4(2) . 1_455 ?
Mo5 O14 Mo8 81.94(15) . . ?
Mo5 O14 Mn5 135.4(2) . 1_455 ?
Mo4 O16 Mo8 114.42(19) . . ?
Mo4 O16 H16 117(9) . . ?
Mo8 O16 H16 108(9) . . ?
Mo6 O18 Mo7 113.89(19) . . ?
Mo6 O18 H18 101(9) . . ?
Mo7 O18 H18 113(9) . . ?
Mo3 O20 H20 102(9) . . ?
Mo2 O20 Mo3 111.75(18) . . ?
Mo2 O20 H20 113(9) . . ?
Mo10 O22 Mo12 100.44(15) . . ?
P4 O22 Mo10 127.1(2) . . ?
P4 O22 Mo12 126.7(2) . . ?
Mo10 O24 Mn5 134.0(2) . . ?
Mo3 O24 Mo10 82.28(15) . . ?
Mo3 O24 Mn5 133.1(2) . . ?
Mo5 O26 Mo11 112.49(18) . . ?
Mo5 O26 H26 111(9) . . ?
Mo11 O26 H26 93(9) . . ?
Mo3 O28 Mo2 101.08(15) . . ?
P4 O28 Mo3 126.3(2) . . ?
P4 O28 Mo2 126.9(2) . . ?
Mo7 O30 Mo6 100.13(15) . . ?
P4 O30 Mo6 126.8(2) . . ?
P4 O30 Mo7 125.8(2) . . ?
Mo3 O32 Mo10 83.89(16) . . ?
P8 O34 Mo1 130.6(3) . . ?
Mo9 O36 Mo1 102.48(15) . . ?
P1 O36 Mo1 126.9(2) . . ?
P1 O36 Mo9 126.6(2) . . ?
P4 O38 Mn4 132.7(3) . . ?
Mo4 O40 Mo8 100.26(16) . . ?
P1 O40 Mo4 124.7(2) . . ?
P1 O40 Mo8 127.7(2) . . ?
Mo11 O42 Mo1 83.77(16) . . ?
Mo9 O44 Mo4 84.32(16) . . ?
Mn2 O46 Mn3 101.58(17) . . ?
P1 O46 Mn2 129.8(3) . . ?
P1 O46 Mn3 126.8(3) . . ?
P1 O46 Mn1 134.8(3) . . ?
P1 O46 Mn6 127.6(6) . . ?
Mn3 O46 Mn6 91.9(5) . . ?
Mn1 O46 Mn2 77.94(18) . . ?
Mn1 O46 Mn3 59.85(16) . . ?
Mn1 O46 Mn6 93.0(6) . . ?
P7 O48 Mo11 134.1(3) . . ?
P6 O50 Mo7 134.5(3) . . ?
P8 O52 Mo9 133.5(3) . . ?
Mo5 O54 Mo8 84.26(17) . . ?
Mo11 O56 Mo5 99.76(15) . . ?
P1 O56 Mo5 126.6(2) . . ?
P1 O56 Mo11 124.7(2) . . ?
P3 O58 Mo10 136.9(3) . . ?
P2 O60 Mo3 135.5(3) . . ?
Mo6 O64 Mo2 83.37(16) . . ?
P5 O68 Mo8 135.1(3) . . ?
Mo12 O70 Mo7 83.82(16) . . ?
P5 O71 Mo4 134.4(2) . . ?
P5 O9 Mn1 138.8(3) . . ?
P8 O37 Mn4 121.3(3) . . ?
P6 O39 Mn4 139.2(3) . . ?
P2 O5 Mo2 136.5(3) . . ?
P6 O43 Mo6 134.9(3) . . ?
P3 O23 Mo12 137.3(3) . . ?
Mn4 O53 H53A 109.4 . . ?
Mn4 O53 H53B 109.3 . . ?
H53A O53 H53B 104.5 . . ?
P7 O55 Mn2 134.3(3) . 2_665 ?
P7 O7 Mo5 136.6(3) . . ?
Mn3 O59 Mn2 100.93(19) . . ?
Mn3 O59 Mn1 61.29(17) . . ?
Mn3 O59 Mn6 98.9(6) . . ?
P3 O59 Mn2 127.8(3) . . ?
P3 O59 Mn3 131.0(3) . . ?
P3 O59 Mn1 128.2(3) . . ?
P3 O59 Mn6 121.9(6) . . ?
Mn1 O59 Mn2 76.41(19) . . ?
Mn1 O59 Mn6 98.7(7) . . ?
Mn4 O15 H15A 109.5 . . ?
Mn4 O15 H15B 109.2 . . ?
H15A O15 H15B 104.5 . . ?
P8 O31 Mn3 135.8(3) . . ?
C1 N1 H1A 125.1 . . ?
C1 N1 C8 109.7(6) . . ?
C8 N1 H1A 125.1 . . ?
C1 N4 H4A 125.3 . . ?
C1 N4 C6 109.4(6) . . ?
C6 N4 H4A 125.3 . . ?
C4 N6 H6 125.5 . . ?
C4 N6 C10 109.0(6) . . ?
C10 N6 H6 125.5 . . ?
C16 N8 H8 125.5 . . ?
C24 N8 H8 125.5 . . ?
C24 N8 C16 109.0(6) . . ?
P7 O63 Mn2 150.1(3) . . ?
P7 O63 Mn6 138.0(6) . . ?
C4 N10 H10 125.4 . . ?
C4 N10 C18 109.1(6) . . ?
C18 N10 H10 125.4 . . ?
C12 N5 H5A 125.7 . . ?
C24 N5 H5A 125.7 . . ?
C24 N5 C12 108.5(6) . . ?
C14 N3 H3A 125.4 . . ?
C32 N3 H3A 125.4 . . ?
C32 N3 C14 109.2(6) . . ?
C20 N7 H7 125.5 . . ?
C32 N7 H7 125.5 . . ?
C32 N7 C20 109.1(6) . . ?
N1 C1 H1B 125.0 . . ?
N4 C1 N1 110.0(7) . . ?
N4 C1 H1B 125.0 . . ?
Mn2 O2 H2A 109.3 . . ?
Mn2 O2 H2B 110.0 . . ?
Mn2 O2 Mn1 69.2(3) . . ?
H2A O2 H2B 104.4 . . ?
Mn1 O2 H2A 45.0 . . ?
Mn1 O2 H2B 137.9 . . ?
N6 C4 H4B 125.0 . . ?
N10 C4 N6 110.0(7) . . ?
N10 C4 H4B 125.0 . . ?
N4 C6 C8 105.5(6) . . ?
C26 C6 N4 132.9(7) . . ?
C26 C6 C8 121.7(7) . . ?
N1 C8 C6 105.5(6) . . ?
C30 C8 N1 132.8(7) . . ?
C30 C8 C6 121.7(7) . . ?
N6 C10 C18 105.9(6) . . ?
N6 C10 C11 132.2(7) . . ?
C11 C10 C18 121.9(7) . . ?
Mn4 O65 H65A 110.8 . . ?
Mn4 O65 H65B 110.5 . . ?
H65A O65 H65B 103.1 . . ?
Mn3 O33 H33A 109.5 . . ?
Mn3 O33 H33B 109.5 . . ?
H33A O33 H33B 104.4 . . ?
N5 C12 C16 106.6(6) . . ?
C23 C12 N5 131.8(7) . . ?
C23 C12 C16 121.5(7) . . ?
N3 C14 C20 105.4(7) . . ?
C21 C14 N3 132.3(7) . . ?
C21 C14 C20 122.2(7) . . ?
N8 C16 C12 105.8(6) . . ?
N8 C16 C22 132.2(7) . . ?
C22 C16 C12 121.9(7) . . ?
N10 C18 C10 106.0(6) . . ?
C34 C18 N10 132.3(7) . . ?
C34 C18 C10 121.7(8) . . ?
N7 C20 C14 106.4(6) . . ?
N7 C20 C19 133.4(7) . . ?
C19 C20 C14 120.3(7) . . ?
C16 C22 H22 121.8 . . ?
C28 C22 C16 116.3(7) . . ?
C28 C22 H22 121.8 . . ?
Mn2 O67 H67A 105.0 . . ?
Mn2 O67 H67B 150.5 . . ?
H67A O67 H67B 104.5 . . ?
N8 C24 H24 125.0 . . ?
N5 C24 N8 110.1(7) . . ?
N5 C24 H24 125.0 . . ?
C6 C26 H26A 121.7 . . ?
C5 C26 C6 116.5(8) . . ?
C5 C26 H26A 121.7 . . ?
C22 C28 H28 119.3 . . ?
C22 C28 C25 121.4(8) . . ?
C25 C28 H28 119.3 . . ?
C8 C30 H30 121.7 . . ?
C13 C30 C8 116.7(8) . . ?
C13 C30 H30 121.7 . . ?
N3 C32 H32 125.0 . . ?
N7 C32 N3 109.9(7) . . ?
N7 C32 H32 125.0 . . ?
C18 C34 H34 121.7 . . ?
C35 C34 C18 116.6(8) . . ?
C35 C34 H34 121.7 . . ?
C34 C35 H35 119.2 . . ?
C34 C35 C3 121.6(8) . . ?
C3 C35 H35 119.2 . . ?
C21 C9 H9 119.7 . . ?
C21 C9 C27 120.6(8) . . ?
C27 C9 H9 119.7 . . ?
C20 C19 H19 121.5 . . ?
C27 C19 C20 116.9(8) . . ?
C27 C19 H19 121.5 . . ?
C26 C5 H5 119.1 . . ?
C26 C5 C13 121.9(8) . . ?
C13 C5 H5 119.1 . . ?
C14 C21 C9 117.4(8) . . ?
C14 C21 H21 121.3 . . ?
C9 C21 H21 121.3 . . ?
C10 C11 H11 121.8 . . ?
C3 C11 C10 116.4(8) . . ?
C3 C11 H11 121.8 . . ?
C12 C23 H23 122.0 . . ?
C25 C23 C12 116.0(8) . . ?
C25 C23 H23 122.0 . . ?
C35 C3 H3 119.1 . . ?
C11 C3 C35 121.8(8) . . ?
C11 C3 H3 119.1 . . ?
C28 C25 H25 118.6 . . ?
C23 C25 C28 122.8(8) . . ?
C23 C25 H25 118.6 . . ?
H17A O17 H17B 92.8 . . ?
C30 C13 C5 121.5(9) . . ?
C30 C13 H13 119.2 . . ?
C5 C13 H13 119.2 . . ?
C9 C27 H27 118.8 . . ?
C19 C27 C9 122.5(8) . . ?
C19 C27 H27 118.8 . . ?
Mn3 O69 H69A 48.5 . . ?
Mn3 O69 H69B 133.0 . . ?
H69A O69 H69B 103.7 . . ?
Mn1 O69 Mn3 64.2(3) . . ?
Mn1 O69 H69A 110.4 . . ?
Mn1 O69 H69B 109.7 . . ?
O46 Mn1 O9 107.8(2) . . ?
O46 Mn1 O2 76.9(3) . . ?
O46 Mn1 H2A 81.0 . . ?
O46 Mn1 O69A 89.8(5) . . ?
O46 Mn1 H69D 89.5 . . ?
O9 Mn1 O2 73.9(3) . . ?
O9 Mn1 H2A 56.6 . . ?
O9 Mn1 H69D 71.2 . . ?
O59 Mn1 O46 79.5(2) . . ?
O59 Mn1 O9 167.2(3) . . ?
O59 Mn1 O2 98.2(3) . . ?
O59 Mn1 H2A 115.9 . . ?
O59 Mn1 O69A 97.6(5) . . ?
O59 Mn1 H69D 120.1 . . ?
O59 Mn1 O2A 90.5(6) . . ?
O2 Mn1 H2A 17.7 . . ?
O69 Mn1 O46 109.7(4) . . ?
O69 Mn1 O9 80.4(3) . . ?
O69 Mn1 O59 107.5(3) . . ?
O69 Mn1 O2A 156.8(6) . . ?
O69A Mn1 O9 93.0(5) . . ?
O69A Mn1 H69D 23.0 . . ?
O2A Mn1 O46 87.5(6) . . ?
O2A Mn1 O9 79.6(5) . . ?
H35A O35 H35B 109.5 . . ?
C17 C29 H29 120.0 . . ?
C17 C29 C31 120.0 . . ?
C31 C29 H29 120.0 . . ?
C29 C17 H17 120.0 . . ?
C15 C17 C29 120.0 . . ?
C15 C17 H17 120.0 . . ?
C17 C15 H15 120.0 . . ?
C17 C15 C7 120.0 . . ?
C7 C15 H15 120.0 . . ?
C15 C7 N2 134.7(10) . . ?
C2 C7 C15 120.0 . . ?
C2 C7 N2 105.1(10) . . ?
C7 C2 C31 120.0 . . ?
C7 C2 N9 106.1(10) . . ?
C31 C2 N9 133.3(10) . . ?
C29 C31 H31 120.0 . . ?
C2 C31 C29 120.0 . . ?
C2 C31 H31 120.0 . . ?
C7 N2 H2 121.5 . . ?
C33 N2 C7 117.1(14) . . ?
C33 N2 H2 121.5 . . ?
C2 N9 H9A 123.8 . . ?
C2 N9 C33 112.3(13) . . ?
C33 N9 H9A 123.8 . . ?
N2 C33 N9 99.3(16) . . ?
N2 C33 H33 130.3 . . ?
N9 C33 H33 130.3 . . ?
Mn3 O69A Mn1 65.5(5) . . ?
Mn3 O69A H69C 120.1 . . ?
Mn3 O69A H69D 119.9 . . ?
Mn1 O69A H69C 136.7 . . ?
Mn1 O69A H69D 71.8 . . ?
H69C O69A H69D 120.0 . . ?
Mn1 O2A H2AA 110.4 . . ?
Mn1 O2A H2AB 109.3 . . ?
H2AA O2A H2AB 103.6 . . ?
O59 Mn6 O46 71.4(7) . . ?
O59 Mn6 O63 141.5(13) . . ?
O63 Mn6 O46 94.8(8) . . ?
O73 Mn6 O46 103.6(11) . . ?
O73 Mn6 O59 110.2(12) . . ?
O73 Mn6 O63 108.0(11) . . ?
Mn6 O73 H73A 108.1 . . ?
Mn6 O73 H73B 105.6 . . ?
H73A O73 H73B 109.7 . . ?
H74A O74 H74B 98.5 . . ?

loop_
_geom_bond_atom_site_label_1
_geom_bond_atom_site_label_2
_geom_bond_distance
_geom_bond_site_symmetry_2
_geom_bond_publ_flag
Mo1 Mo11 2.5900(7) . ?
Mo1 O1 2.126(4) . ?
Mo1 O10 1.980(4) . ?
Mo1 O34 2.053(4) . ?
Mo1 O36 2.277(4) . ?
Mo1 O42 1.941(4) . ?
Mo1 O66 1.673(4) . ?
Mo4 Mo9 2.5944(7) . ?
Mo4 O6 1.969(4) . ?
Mo4 O16 2.086(4) . ?
Mo4 O40 2.265(4) . ?
Mo4 O44 1.941(4) . ?
Mo4 O71 2.088(4) . ?
Mo4 O19 1.674(4) . ?
Mo6 Mo2 2.5983(7) . ?
Mo6 O8 1.978(4) . ?
Mo6 O18 2.091(4) . ?
Mo6 O30 2.309(4) . ?
Mo6 O64 1.952(4) . ?
Mo6 O43 2.056(4) . ?
Mo6 O13 1.664(4) . ?
Mo8 Mo5 2.5949(8) . ?
Mo8 O14 1.982(4) . ?
Mo8 O16 2.090(4) . ?
Mo8 O40 2.309(4) . ?
Mo8 O54 1.936(4) . ?
Mo8 O68 2.056(4) . ?
Mo8 O45 1.667(5) . ?
Mo10 Mo3 2.5932(7) . ?
Mo10 O4 2.104(4) . ?
Mo10 O22 2.283(4) . ?
Mo10 O24 1.974(4) . ?
Mo10 O32 1.940(4) . ?
Mo10 O58 2.072(4) . ?
Mo10 O3 1.675(4) . ?
Mo12 Mo7 2.5891(7) . ?
Mo12 O4 2.118(4) . ?
Mo12 O12 1.982(4) . ?
Mo12 O22 2.292(4) . ?
Mo12 O70 1.936(4) . ?
Mo12 O11 1.676(4) . ?
Mo12 O23 2.034(4) . ?
Mo3 O20 2.115(4) . ?
Mo3 O24 1.967(4) . ?
Mo3 O28 2.233(4) . ?
Mo3 O32 1.939(4) . ?
Mo3 O60 2.091(4) . ?
Mo3 O21 1.675(4) . ?
Mo7 O12 1.964(4) . ?
Mo7 O18 2.094(4) . ?
Mo7 O30 2.265(4) . ?
Mo7 O50 2.069(4) . ?
Mo7 O70 1.940(4) . ?
Mo7 O49 1.678(4) . ?
Mo2 O8 1.982(4) . ?
Mo2 O20 2.112(4) . ?
Mo2 O28 2.298(4) . ?
Mo2 O64 1.954(4) . ?
Mo2 O5 2.068(4) . ?
Mo2 O25 1.671(4) . ?
Mo9 O1 2.146(4) . ?
Mo9 O6 1.984(4) . ?
Mo9 O36 2.270(4) . ?
Mo9 O44 1.924(4) . ?
Mo9 O52 2.046(4) . ?
Mo9 O47 1.680(4) . ?
Mo5 O14 1.976(4) . ?
Mo5 O26 2.113(4) . ?
Mo5 O54 1.932(4) . ?
Mo5 O56 2.340(4) . ?
Mo5 O7 2.037(4) . ?
Mo5 O29 1.669(5) . ?
Mo11 O10 1.969(4) . ?
Mo11 O26 2.114(4) . ?
Mo11 O42 1.938(4) . ?
Mo11 O48 2.089(4) . ?
Mo11 O56 2.256(4) . ?
Mo11 O62 1.675(4) . ?
Mn5 O6 2.186(4) 1_655 ?
Mn5 O8 2.198(4) . ?
Mn5 O10 2.203(4) 1_655 ?
Mn5 O12 2.189(4) . ?
Mn5 O14 2.201(4) 1_655 ?
Mn5 O24 2.202(4) . ?
Mn4 O38 2.133(4) . ?
Mn4 O37 2.200(4) . ?
Mn4 O39 2.204(5) . ?
Mn4 O53 2.244(5) . ?
Mn4 O15 2.229(5) . ?
Mn4 O65 2.292(6) . ?
Mn2 O46 2.141(4) . ?
Mn2 O55 2.189(5) 2_665 ?
Mn2 O59 2.231(5) . ?
Mn2 O63 2.176(5) . ?
Mn2 O2 2.234(9) . ?
Mn2 O67 2.219(9) . ?
P1 O36 1.547(4) . ?
P1 O40 1.537(4) . ?
P1 O46 1.512(4) . ?
P1 O56 1.546(4) . ?
P4 O22 1.547(4) . ?
P4 O28 1.552(4) . ?
P4 O30 1.549(4) . ?
P4 O38 1.502(4) . ?
P6 O50 1.531(4) . ?
P6 O39 1.511(4) . ?
P6 O41 1.574(4) . ?
P6 O43 1.522(5) . ?
Mn3 O46 2.166(5) . ?
Mn3 O59 2.094(5) . ?
Mn3 O31 1.991(5) . ?
Mn3 O33 2.181(10) . ?
Mn3 O69 2.171(9) . ?
Mn3 H69A 1.7268 . ?
Mn3 O69A 1.709(17) . ?
P8 O34 1.550(4) . ?
P8 O52 1.539(4) . ?
P8 O37 1.519(5) . ?
P8 O31 1.537(5) . ?
P2 O60 1.537(5) . ?
P2 O5 1.523(5) . ?
P2 O27 1.522(5) . ?
P2 O57 1.561(5) . ?
P5 O68 1.519(5) . ?
P5 O71 1.539(4) . ?
P5 O9 1.506(5) . ?
P5 O51 1.572(5) . ?
P3 O58 1.524(4) . ?
P3 O23 1.521(5) . ?
P3 O59 1.505(5) . ?
P3 O61 1.589(5) . ?
P7 O48 1.543(5) . ?
P7 O55 1.500(5) . ?
P7 O7 1.524(5) . ?
P7 O63 1.566(5) . ?
O1 H1 0.84(2) . ?
O4 H4 0.84(2) . ?
O16 H16 0.85(2) . ?
O18 H18 0.85(2) . ?
O20 H20 0.85(2) . ?
O26 H26 0.85(2) . ?
O46 Mn1 2.141(6) . ?
O46 Mn6 2.42(2) . ?
O9 Mn1 2.295(6) . ?
O53 H53A 0.8512 . ?
O53 H53B 0.8502 . ?
O59 Mn1 2.120(6) . ?
O59 Mn6 2.24(2) . ?
O15 H15A 0.8531 . ?
O15 H15B 0.8536 . ?
N1 H1A 0.8600 . ?
N1 C1 1.308(10) . ?
N1 C8 1.388(9) . ?
N4 H4A 0.8600 . ?
N4 C1 1.305(10) . ?
N4 C6 1.396(10) . ?
N6 H6 0.8600 . ?
N6 C4 1.322(10) . ?
N6 C10 1.385(9) . ?
N8 H8 0.8600 . ?
N8 C16 1.381(9) . ?
N8 C24 1.331(9) . ?
O63 Mn6 2.38(2) . ?
N10 H10 0.8600 . ?
N10 C4 1.311(10) . ?
N10 C18 1.387(10) . ?
N5 H5A 0.8600 . ?
N5 C12 1.389(10) . ?
N5 C24 1.314(10) . ?
N3 H3A 0.8600 . ?
N3 C14 1.394(10) . ?
N3 C32 1.328(10) . ?
N7 H7 0.8600 . ?
N7 C20 1.391(10) . ?
N7 C32 1.316(10) . ?
C1 H1B 0.9300 . ?
O2 H2A 0.8508 . ?
O2 H2B 0.8510 . ?
O2 Mn1 2.491(12) . ?
C4 H4B 0.9300 . ?
C6 C8 1.398(10) . ?
C6 C26 1.376(11) . ?
C8 C30 1.380(11) . ?
C10 C18 1.395(10) . ?
C10 C11 1.390(11) . ?
O65 H65A 0.8762 . ?
O65 H65B 0.8757 . ?
O33 H33A 0.8524 . ?
O33 H33B 0.8527 . ?
C12 C16 1.394(10) . ?
C12 C23 1.388(11) . ?
C14 C20 1.402(10) . ?
C14 C21 1.366(11) . ?
C16 C22 1.385(10) . ?
C18 C34 1.379(11) . ?
C20 C19 1.393(11) . ?
C22 H22 0.9300 . ?
C22 C28 1.376(11) . ?
O67 H67A 0.8502 . ?
O67 H67B 0.8496 . ?
C24 H24 0.9300 . ?
C26 H26A 0.9300 . ?
C26 C5 1.369(14) . ?
C28 H28 0.9300 . ?
C28 C25 1.395(12) . ?
C30 H30 0.9300 . ?
C30 C13 1.365(13) . ?
C32 H32 0.9300 . ?
C34 H34 0.9300 . ?
C34 C35 1.378(14) . ?
C35 H35 0.9300 . ?
C35 C3 1.414(14) . ?
C9 H9 0.9300 . ?
C9 C21 1.369(12) . ?
C9 C27 1.406(12) . ?
C19 H19 0.9300 . ?
C19 C27 1.359(12) . ?
C5 H5 0.9300 . ?
C5 C13 1.408(15) . ?
C21 H21 0.9300 . ?
C11 H11 0.9300 . ?
C11 C3 1.364(12) . ?
C23 H23 0.9300 . ?
C23 C25 1.368(12) . ?
C3 H3 0.9300 . ?
C25 H25 0.9300 . ?
O17 H17A 0.8733 . ?
O17 H17B 0.8500 . ?
C13 H13 0.9300 . ?
C27 H27 0.9300 . ?
O69 H69A 0.8594 . ?
O69 H69B 0.8596 . ?
O69 Mn1 1.835(9) . ?
Mn1 H2A 1.9827 . ?
Mn1 O69A 2.191(18) . ?
Mn1 H69D 2.0885 . ?
Mn1 O2A 2.127(19) . ?
O35 H35A 0.8287 . ?
O35 H35B 0.8394 . ?
C29 H29 0.9300 . ?
C29 C17 1.3900 . ?
C29 C31 1.3900 . ?
C17 H17 0.9300 . ?
C17 C15 1.3900 . ?
C15 H15 0.9300 . ?
C15 C7 1.3900 . ?
C7 C2 1.3900 . ?
C7 N2 1.471(16) . ?
C2 C31 1.3900 . ?
C2 N9 1.414(17) . ?
C31 H31 0.9300 . ?
N2 H2 0.8600 . ?
N2 C33 1.32(2) . ?
N9 H9A 0.8600 . ?
N9 C33 1.52(2) . ?
C33 H33 0.9300 . ?
O69A H69C 0.8600 . ?
O69A H69D 0.8602 . ?
O2A H2AA 0.8662 . ?
O2A H2AB 0.8657 . ?
Mn6 O73 2.21(4) . ?
O73 H73A 0.8501 . ?
O73 H73B 0.8569 . ?
O74 H74A 0.8481 . ?
O74 H74B 0.8800 . ?

loop_
_geom_torsion_atom_site_label_1
_geom_torsion_atom_site_label_2
_geom_torsion_atom_site_label_3
_geom_torsion_atom_site_label_4
_geom_torsion
_geom_torsion_site_symmetry_1
_geom_torsion_site_symmetry_2
_geom_torsion_site_symmetry_3
_geom_torsion_site_symmetry_4
_geom_torsion_publ_flag
Mn3 O69 Mn1 O46 42.7(3) . . . . ?
Mn3 O69 Mn1 O9 148.2(2) . . . . ?
Mn3 O69 Mn1 O59 -42.2(3) . . . . ?
Mn3 O69 Mn1 O2A 178.5(19) . . . . ?
O22 P4 O28 Mo3 16.9(3) . . . . ?
O22 P4 O28 Mo2 -131.1(3) . . . . ?
O22 P4 O30 Mo6 129.3(3) . . . . ?
O22 P4 O30 Mo7 -14.9(3) . . . . ?
O22 P4 O38 Mn4 117.8(4) . . . . ?
O28 P4 O22 Mo10 -16.7(3) . . . . ?
O28 P4 O22 Mo12 131.1(3) . . . . ?
O28 P4 O30 Mo6 14.6(3) . . . . ?
O28 P4 O30 Mo7 -129.6(3) . . . . ?
O28 P4 O38 Mn4 -122.4(3) . . . . ?
O30 P4 O22 Mo10 -131.4(3) . . . . ?
O30 P4 O22 Mo12 16.3(3) . . . . ?
O30 P4 O28 Mo3 132.1(3) . . . . ?
O30 P4 O28 Mo2 -15.9(3) . . . . ?
O30 P4 O38 Mn4 -2.5(5) . . . . ?
O34 P8 O52 Mo9 -42.0(5) . . . . ?
O34 P8 O37 Mn4 75.3(3) . . . . ?
O34 P8 O31 Mn3 129.5(4) . . . . ?
O36 P1 O40 Mo4 16.5(3) . . . . ?
O36 P1 O40 Mo8 -127.5(3) . . . . ?
O36 P1 O46 Mn2 130.0(3) . . . . ?
O36 P1 O46 Mn3 -31.8(4) . . . . ?
O36 P1 O46 Mn1 -113.7(4) . . . . ?
O36 P1 O46 Mn6 97.2(8) . . . . ?
O36 P1 O56 Mo5 126.2(3) . . . . ?
O36 P1 O56 Mo11 -14.2(3) . . . . ?
O38 P4 O22 Mo10 106.2(3) . . . . ?
O38 P4 O22 Mo12 -106.1(3) . . . . ?
O38 P4 O28 Mo3 -105.6(3) . . . . ?
O38 P4 O28 Mo2 106.4(3) . . . . ?
O38 P4 O30 Mo6 -108.2(3) . . . . ?
O38 P4 O30 Mo7 107.6(3) . . . . ?
O40 P1 O36 Mo1 133.8(3) . . . . ?
O40 P1 O36 Mo9 -19.5(3) . . . . ?
O40 P1 O46 Mn2 -110.3(3) . . . . ?
O40 P1 O46 Mn3 87.9(3) . . . . ?
O40 P1 O46 Mn1 6.0(5) . . . . ?
O40 P1 O46 Mn6 -143.2(8) . . . . ?
O40 P1 O56 Mo5 9.3(3) . . . . ?
O40 P1 O56 Mo11 -131.1(3) . . . . ?
O46 P1 O36 Mo1 -104.9(3) . . . . ?
O46 P1 O36 Mo9 101.9(3) . . . . ?
O46 P1 O40 Mo4 -103.9(3) . . . . ?
O46 P1 O40 Mo8 112.0(3) . . . . ?
O46 P1 O56 Mo5 -112.9(3) . . . . ?
O46 P1 O56 Mo11 106.7(3) . . . . ?
O46 Mn3 O69A Mn1 -48.7(4) . . . . ?
O48 P7 O55 Mn2 -135.0(4) . . . 2_665 ?
O48 P7 O7 Mo5 32.5(5) . . . . ?
O48 P7 O63 Mn2 -45.1(8) . . . . ?
O48 P7 O63 Mn6 -4.8(10) . . . . ?
O50 P6 O39 Mn4 -52.7(5) . . . . ?
O50 P6 O43 Mo6 31.6(5) . . . . ?
O52 P8 O34 Mo1 49.3(4) . . . . ?
O52 P8 O37 Mn4 -164.3(3) . . . . ?
O52 P8 O31 Mn3 8.7(5) . . . . ?
O56 P1 O36 Mo1 17.4(3) . . . . ?
O56 P1 O36 Mo9 -135.9(3) . . . . ?
O56 P1 O40 Mo4 133.5(3) . . . . ?
O56 P1 O40 Mo8 -10.6(3) . . . . ?
O56 P1 O46 Mn2 9.8(4) . . . . ?
O56 P1 O46 Mn3 -152.0(3) . . . . ?
O56 P1 O46 Mn1 126.1(4) . . . . ?
O56 P1 O46 Mn6 -23.0(8) . . . . ?
O58 P3 O23 Mo12 -15.4(5) . . . . ?
O58 P3 O59 Mn2 157.5(3) . . . . ?
O58 P3 O59 Mn3 -28.8(5) . . . . ?
O58 P3 O59 Mn1 54.0(5) . . . . ?
O58 P3 O59 Mn6 -170.3(8) . . . . ?
O60 P2 O5 Mo2 22.4(5) . . . . ?
O68 P5 O71 Mo4 28.7(5) . . . . ?
O68 P5 O9 Mn1 -85.3(5) . . . . ?
O71 P5 O68 Mo8 -32.6(5) . . . . ?
O71 P5 O9 Mn1 41.2(5) . . . . ?
O9 P5 O68 Mo8 94.3(4) . . . . ?
O9 P5 O71 Mo4 -98.4(4) . . . . ?
O37 P8 O34 Mo1 170.1(3) . . . . ?
O37 P8 O52 Mo9 -162.4(3) . . . . ?
O37 P8 O31 Mn3 -112.0(4) . . . . ?
O39 P6 O50 Mo7 99.4(4) . . . . ?
O39 P6 O43 Mo6 -95.8(4) . . . . ?
O5 P2 O60 Mo3 -21.4(5) . . . . ?
O41 P6 O50 Mo7 -143.1(4) . . . . ?
O41 P6 O39 Mn4 -166.0(4) . . . . ?
O41 P6 O43 Mo6 143.7(4) . . . . ?
O43 P6 O50 Mo7 -27.7(5) . . . . ?
O43 P6 O39 Mn4 74.4(5) . . . . ?
O23 P3 O58 Mo10 9.7(5) . . . . ?
O23 P3 O59 Mn2 -74.6(4) . . . . ?
O23 P3 O59 Mn3 99.2(4) . . . . ?
O23 P3 O59 Mn1 -178.1(3) . . . . ?
O23 P3 O59 Mn6 -42.4(9) . . . . ?
O51 P5 O68 Mo8 -145.2(4) . . . . ?
O51 P5 O71 Mo4 144.0(4) . . . . ?
O51 P5 O9 Mn1 155.2(4) . . . . ?
O27 P2 O60 Mo3 -146.8(4) . . . . ?
O27 P2 O5 Mo2 148.1(4) . . . . ?
O55 P7 O48 Mo11 -149.4(3) . . . . ?
O55 P7 O7 Mo5 157.8(4) . . . . ?
O55 P7 O63 Mn2 -166.7(7) . . . . ?
O55 P7 O63 Mn6 -126.3(9) . . . . ?
O7 P7 O48 Mo11 -24.7(5) . . . . ?
O7 P7 O55 Mn2 100.3(4) . . . 2_665 ?
O7 P7 O63 Mn2 74.3(7) . . . . ?
O7 P7 O63 Mn6 114.6(10) . . . . ?
O57 P2 O60 Mo3 98.3(4) . . . . ?
O57 P2 O5 Mo2 -94.3(4) . . . . ?
O59 Mn3 O69A Mn1 36.3(5) . . . . ?
O59 P3 O58 Mo10 137.7(4) . . . . ?
O59 P3 O23 Mo12 -143.2(4) . . . . ?
O61 P3 O58 Mo10 -106.8(4) . . . . ?
O61 P3 O23 Mo12 100.0(5) . . . . ?
O61 P3 O59 Mn2 42.7(4) . . . . ?
O61 P3 O59 Mn3 -143.6(4) . . . . ?
O61 P3 O59 Mn1 -60.8(4) . . . . ?
O61 P3 O59 Mn6 74.9(9) . . . . ?
O31 Mn3 O69A Mn1 -153.1(4) . . . . ?
O31 P8 O34 Mo1 -72.7(4) . . . . ?
O31 P8 O52 Mo9 78.3(4) . . . . ?
O31 P8 O37 Mn4 -42.6(4) . . . . ?
N1 C8 C30 C13 -177.6(9) . . . . ?
N4 C6 C8 N1 0.8(8) . . . . ?
N4 C6 C8 C30 -178.1(8) . . . . ?
N4 C6 C26 C5 177.0(8) . . . . ?
N6 C10 C18 N10 -0.7(8) . . . . ?
N6 C10 C18 C34 179.1(7) . . . . ?
N6 C10 C11 C3 -179.8(8) . . . . ?
N8 C16 C22 C28 -178.0(8) . . . . ?
O63 P7 O48 Mo11 91.6(4) . . . . ?
O63 P7 O55 Mn2 -15.6(5) . . . 2_665 ?
O63 P7 O7 Mo5 -85.2(5) . . . . ?
N10 C18 C34 C35 -179.9(8) . . . . ?
N5 C12 C16 N8 0.1(8) . . . . ?
N5 C12 C16 C22 -177.5(7) . . . . ?
N5 C12 C23 C25 177.4(9) . . . . ?
N3 C14 C20 N7 0.5(8) . . . . ?
N3 C14 C20 C19 -179.7(7) . . . . ?
N3 C14 C21 C9 179.2(8) . . . . ?
N7 C20 C19 C27 -179.5(8) . . . . ?
C1 N1 C8 C6 -1.0(9) . . . . ?
C1 N1 C8 C30 177.6(9) . . . . ?
C1 N4 C6 C8 -0.3(8) . . . . ?
C1 N4 C6 C26 -178.8(9) . . . . ?
C4 N6 C10 C18 0.8(9) . . . . ?
C4 N6 C10 C11 -179.9(9) . . . . ?
C4 N10 C18 C10 0.3(8) . . . . ?
C4 N10 C18 C34 -179.4(8) . . . . ?
C6 N4 C1 N1 -0.4(9) . . . . ?
C6 C8 C30 C13 0.9(13) . . . . ?
C6 C26 C5 C13 0.5(14) . . . . ?
C8 N1 C1 N4 0.9(10) . . . . ?
C8 C6 C26 C5 -1.4(12) . . . . ?
C8 C30 C13 C5 -1.8(15) . . . . ?
C10 N6 C4 N10 -0.7(9) . . . . ?
C10 C18 C34 C35 0.4(12) . . . . ?
C10 C11 C3 C35 1.4(14) . . . . ?
O33 Mn3 O69A Mn1 139.8(4) . . . . ?
C12 N5 C24 N8 0.1(9) . . . . ?
C12 C16 C22 C28 -1.2(12) . . . . ?
C12 C23 C25 C28 0.3(16) . . . . ?
C14 N3 C32 N7 0.5(9) . . . . ?
C14 C20 C19 C27 0.9(12) . . . . ?
C16 N8 C24 N5 0.0(9) . . . . ?
C16 C12 C23 C25 -0.2(14) . . . . ?
C16 C22 C28 C25 1.2(13) . . . . ?
C18 N10 C4 N6 0.3(9) . . . . ?
C18 C10 C11 C3 -0.6(12) . . . . ?
C18 C34 C35 C3 0.4(14) . . . . ?
C20 N7 C32 N3 -0.1(10) . . . . ?
C20 C14 C21 C9 1.6(12) . . . . ?
C20 C19 C27 C9 -0.3(14) . . . . ?
C22 C28 C25 C23 -0.8(16) . . . . ?
C24 N8 C16 C12 -0.1(8) . . . . ?
C24 N8 C16 C22 177.2(8) . . . . ?
C24 N5 C12 C16 -0.1(9) . . . . ?
C24 N5 C12 C23 -178.1(9) . . . . ?
C26 C6 C8 N1 179.5(7) . . . . ?
C26 C6 C8 C30 0.7(12) . . . . ?
C26 C5 C13 C30 1.1(16) . . . . ?
C32 N3 C14 C20 -0.6(8) . . . . ?
C32 N3 C14 C21 -178.5(8) . . . . ?
C32 N7 C20 C14 -0.3(9) . . . . ?
C32 N7 C20 C19 -180.0(9) . . . . ?
C34 C35 C3 C11 -1.3(15) . . . . ?
C21 C14 C20 N7 178.7(7) . . . . ?
C21 C14 C20 C19 -1.6(12) . . . . ?
C21 C9 C27 C19 0.4(14) . . . . ?
C11 C10 C18 N10 180.0(7) . . . . ?
C11 C10 C18 C34 -0.3(12) . . . . ?
C23 C12 C16 N8 178.3(8) . . . . ?
C23 C12 C16 C22 0.7(12) . . . . ?
C27 C9 C21 C14 -1.0(12) . . . . ?
C29 C17 C15 C7 0.0 . . . . ?
C17 C29 C31 C2 0.0 . . . . ?
C17 C15 C7 C2 0.0 . . . . ?
C17 C15 C7 N2 -172.8(12) . . . . ?
C15 C7 C2 C31 0.0 . . . . ?
C15 C7 C2 N9 -172.2(9) . . . . ?
C15 C7 N2 C33 172.2(12) . . . . ?
C7 C2 C31 C29 0.0 . . . . ?
C7 C2 N9 C33 -3.0(14) . . . . ?
C7 N2 C33 N9 -0.4(19) . . . . ?
C2 C7 N2 C33 -1.4(16) . . . . ?
C2 N9 C33 N2 2.0(19) . . . . ?
C31 C29 C17 C15 0.0 . . . . ?
C31 C2 N9 C33 -173.7(10) . . . . ?
N2 C7 C2 C31 174.7(9) . . . . ?
N2 C7 C2 N9 2.5(10) . . . . ?
N9 C2 C31 C29 169.7(12) . . . . ?
